data_2220663
loop_
_publ_author_name
'Liu, Huanyu'
'Shen, Dongsheng'

_publ_section_title
;Dichlorido{[2-(diphenylphosphino)phenyliminomethyl]ferrocene-\k^2^<i>N</i>,<i>P</i>}palladium(II)
 dichloromethane hemisolvate
;
_journal_coeditor_code XU2460
_journal_issue 1
_journal_name_full 'Acta Crystallographica Section E'
_journal_page_first m8
_journal_paper_doi 10.1107/S1600536808039949
_journal_volume 65
_journal_year 2009
_chemical_formula_iupac '[Fe Pd (C5 H5) Cl2 (C24 H19 N P)], 0.5C H2 Cl2'
_chemical_formula_moiety 'C29 H24 Cl2 Fe N P Pd, 0.5(C H2 Cl2)'
_chemical_formula_sum 'C29.5 H25 Cl3 Fe N P Pd'
_chemical_formula_weight 693.08
_chemical_name_systematic
;
Dichlorido{[2-(diphenylphosphino)phenyliminomethyl]ferrocene-
\k^2^<i>N</i>,<i>P</i>}palladium(II) dichloromethane hemisolvate
;
_space_group_IT_number 2
_symmetry_cell_setting triclinic
_symmetry_space_group_name_Hall '-P 1'
_symmetry_space_group_name_H-M 'P -1'
_atom_sites_solution_hydrogens geom
_atom_sites_solution_primary direct
_atom_sites_solution_secondary difmap
_audit_creation_method SHELXL-97
_cell_angle_alpha 79.9672(4)
_cell_angle_beta 89.1170(10)
_cell_angle_gamma 70.3297(4)
_cell_formula_units_Z 4
_cell_length_a 11.7559(4)
_cell_length_b 11.8798(4)
_cell_length_c 21.8200(7)
_cell_measurement_reflns_used 2018
_cell_measurement_temperature 293(2)
_cell_measurement_theta_max 28.12
_cell_measurement_theta_min 3.06
_cell_volume 2822.55(16)
_computing_cell_refinement 'SAINT (Bruker, 1998)'
_computing_data_collection 'SMART (Bruker, 1998)'
_computing_data_reduction 'SAINT (Bruker, 1998)'
_computing_molecular_graphics 'SHELXTL (Sheldrick, 2008)'
_computing_publication_material 'SHELXTL (Sheldrick, 2008)'
_computing_structure_refinement 'SHELXTL (Sheldrick, 2008)'
_computing_structure_solution 'SHELXTL (Sheldrick, 2008)'
_diffrn_ambient_temperature 293(2)
_diffrn_measured_fraction_theta_full 0.99
_diffrn_measured_fraction_theta_max 0.877
_diffrn_measurement_device_type 'Bruker SMART CCD area-detector'
_diffrn_measurement_method '\f and \w'
_diffrn_radiation_monochromator graphite
_diffrn_radiation_source 'fine-focus sealed tube'
_diffrn_radiation_type MoK\a
_diffrn_radiation_wavelength 0.71073
_diffrn_reflns_av_R_equivalents 0.0175
_diffrn_reflns_av_sigmaI/netI 0.0308
_diffrn_reflns_limit_h_max 14
_diffrn_reflns_limit_h_min -15
_diffrn_reflns_limit_k_max 15
_diffrn_reflns_limit_k_min -15
_diffrn_reflns_limit_l_max 28
_diffrn_reflns_limit_l_min -29
_diffrn_reflns_number 21205
_diffrn_reflns_theta_full 25.00
_diffrn_reflns_theta_max 28.28
_diffrn_reflns_theta_min 1.84
_diffrn_standards_number 0
_exptl_absorpt_coefficient_mu 1.530
_exptl_absorpt_correction_T_max 0.868
_exptl_absorpt_correction_T_min 0.795
_exptl_absorpt_correction_type multi-scan
_exptl_absorpt_process_details '(SADABS; Sheldrick, 1996)'
_exptl_crystal_colour 'brown yellow'
_exptl_crystal_density_diffrn 1.650
_exptl_crystal_density_method 'not measured'
_exptl_crystal_description needle
_exptl_crystal_F_000 1388
_exptl_crystal_size_max 0.30
_exptl_crystal_size_mid 0.10
_exptl_crystal_size_min 0.10
_refine_diff_density_max 0.990
_refine_diff_density_min -1.042
_refine_ls_extinction_method none
_refine_ls_goodness_of_fit_ref 1.036
_refine_ls_hydrogen_treatment constr
_refine_ls_matrix_type full
_refine_ls_number_parameters 685
_refine_ls_number_reflns 12145
_refine_ls_number_restraints 4
_refine_ls_restrained_S_all 1.036
_refine_ls_R_factor_all 0.0381
_refine_ls_R_factor_gt 0.0285
_refine_ls_shift/su_max 0.001
_refine_ls_shift/su_mean 0.000
_refine_ls_structure_factor_coef Fsqd
_refine_ls_weighting_details 'calc w=1/[\s^2^(Fo^2^)+(0.04P)^2^+0.5P] where P=(Fo^2^+2Fc^2^)/3'
_refine_ls_weighting_scheme calc
_refine_ls_wR_factor_gt 0.0733
_refine_ls_wR_factor_ref 0.0761
_reflns_number_gt 9726
_reflns_number_total 12145
_reflns_threshold_expression I>2\s(I)
_cod_data_source_file xu2460.cif
_cod_data_source_block I
_cod_original_cell_volume 2789.51(16)
_cod_original_formula_sum 'C29.5 H25 Cl3 Fe1 N1 P1 Pd1'
_cod_database_code 2220663

loop_
_symmetry_equiv_pos_as_xyz
'x, y, z'
'-x, -y, -z'

loop_
_atom_site_type_symbol
_atom_site_label
_atom_site_fract_x
_atom_site_fract_y
_atom_site_fract_z
_atom_site_U_iso_or_equiv
_atom_site_adp_type
_atom_site_calc_flag
_atom_site_refinement_flags
_atom_site_occupancy
_atom_site_disorder_assembly
_atom_site_disorder_group
Pd Pd1 0.273505(16) 0.847407(16) 0.044514(8) 0.02967(5) Uani d . 1 . .
Fe Fe1 0.20719(4) 1.27230(3) 0.031690(18) 0.03787(9) Uani d . 1 . .
Cl Cl1 0.14365(7) 0.75836(7) 0.01696(3) 0.05167(18) Uani d . 1 . .
Cl Cl2 0.34494(6) 0.87645(6) -0.05914(3) 0.04191(15) Uani d . 1 . .
P P1 0.24403(6) 0.80204(6) 0.14615(3) 0.03328(14) Uani d . 1 . .
N N1 0.38446(18) 0.92535(17) 0.07718(9) 0.0306(4) Uani d . 1 A .
C C1 0.2739(6) 1.3085(12) 0.1096(5) 0.062(3) Uani d PGD 0.50 A 1
H H1A 0.3588 1.2961 0.1197 0.075 Uiso calc PR 0.50 A 1
C C2 0.2150(9) 1.2212(5) 0.1297(3) 0.056(3) Uani d PGD 0.50 A 1
H H2A 0.2523 1.1377 0.1559 0.067 Uiso calc PR 0.50 A 1
C C3 0.0930(7) 1.2753(11) 0.1045(5) 0.061(3) Uani d PGD 0.50 A 1
H H3A 0.0311 1.2362 0.1107 0.073 Uiso calc PR 0.50 A 1
C C4 0.0765(8) 1.3961(10) 0.0688(5) 0.063(3) Uani d PGD 0.50 A 1
H H4A 0.0008 1.4555 0.0466 0.076 Uiso calc PR 0.50 A 1
C C5 0.1883(13) 1.4166(6) 0.0720(5) 0.055(3) Uani d PGD 0.50 A 1
H H5A 0.2034 1.4925 0.0522 0.065 Uiso calc PR 0.50 A 1
C C5' 0.2536(9) 1.3732(14) 0.0840(5) 0.070(3) Uani d PGD 0.50 A 2
H H5'A 0.3199 1.4061 0.0766 0.084 Uiso calc PR 0.50 A 2
C C1' 0.2621(12) 1.2561(10) 0.1217(5) 0.078(4) Uani d PGD 0.50 A 2
H H1'A 0.3353 1.1941 0.1451 0.093 Uiso calc PR 0.50 A 2
C C2' 0.1456(18) 1.2452(10) 0.1203(5) 0.076(5) Uani d PGD 0.50 A 2
H H2'A 0.1245 1.1737 0.1418 0.091 Uiso calc PR 0.50 A 2
C C3' 0.0650(6) 1.3556(16) 0.0817(6) 0.074(4) Uani d PGD 0.50 A 2
H H3'A -0.0210 1.3733 0.0714 0.089 Uiso calc PR 0.50 A 2
C C4' 0.1318(13) 1.4347(6) 0.0592(3) 0.057(3) Uani d PGD 0.50 A 2
H H4'A 0.0997 1.5169 0.0311 0.068 Uiso calc PR 0.50 A 2
C C6 0.1426(3) 1.2649(2) -0.05426(13) 0.0445(6) Uani d . 1 A .
H H6A 0.0588 1.3051 -0.0720 0.053 Uiso calc R 1 . .
C C7 0.2345(3) 1.3180(2) -0.06287(13) 0.0456(7) Uani d . 1 A .
H H7A 0.2251 1.4007 -0.0877 0.055 Uiso calc R 1 . .
C C8 0.3405(3) 1.2341(2) -0.02750(13) 0.0420(6) Uani d . 1 A .
H H8A 0.4183 1.2467 -0.0249 0.050 Uiso calc R 1 . .
C C9 0.3152(2) 1.1241(2) 0.00204(12) 0.0342(5) Uani d . 1 A .
C C10 0.1902(2) 1.1461(2) -0.01455(12) 0.0377(6) Uani d . 1 A .
H H10A 0.1462 1.0889 -0.0007 0.045 Uiso calc R 1 . .
C C11 0.3938(2) 1.0313(2) 0.05196(12) 0.0334(5) Uani d . 1 . .
H H11A 0.4574 1.0489 0.0677 0.040 Uiso calc R 1 A .
C C12 0.2152(3) 0.6612(2) 0.18022(12) 0.0393(6) Uani d . 1 . .
C C13 0.3090(3) 0.5482(3) 0.19411(13) 0.0492(7) Uani d . 1 . .
H H13A 0.3885 0.5447 0.1882 0.059 Uiso calc R 1 . .
C C14 0.2839(4) 0.4410(3) 0.21673(15) 0.0605(9) Uani d . 1 . .
H H14A 0.3466 0.3656 0.2265 0.073 Uiso calc R 1 . .
C C15 0.1672(4) 0.4459(3) 0.22469(16) 0.0693(10) Uani d . 1 . .
H H15A 0.1506 0.3736 0.2391 0.083 Uiso calc R 1 . .
C C16 0.0747(4) 0.5557(4) 0.21176(18) 0.0742(11) Uani d . 1 . .
H H16A -0.0043 0.5577 0.2178 0.089 Uiso calc R 1 . .
C C17 0.0974(3) 0.6653(3) 0.18958(15) 0.0548(8) Uani d . 1 . .
H H17A 0.0340 0.7402 0.1812 0.066 Uiso calc R 1 . .
C C18 0.1299(2) 0.9197(2) 0.17543(12) 0.0383(6) Uani d . 1 . .
C C19 0.0207(3) 0.9843(3) 0.14081(14) 0.0510(7) Uani d . 1 . .
H H19A 0.0086 0.9713 0.1013 0.061 Uiso calc R 1 . .
C C20 -0.0708(3) 1.0685(3) 0.16482(17) 0.0646(9) Uani d . 1 . .
H H20A -0.1448 1.1103 0.1419 0.078 Uiso calc R 1 . .
C C21 -0.0520(3) 1.0901(3) 0.22239(16) 0.0622(9) Uani d . 1 . .
H H21A -0.1131 1.1472 0.2382 0.075 Uiso calc R 1 . .
C C22 0.0566(3) 1.0277(3) 0.25658(14) 0.0590(8) Uani d . 1 . .
H H22A 0.0692 1.0434 0.2953 0.071 Uiso calc R 1 . .
C C23 0.1475(3) 0.9418(3) 0.23391(13) 0.0470(7) Uani d . 1 . .
H H23A 0.2204 0.8986 0.2577 0.056 Uiso calc R 1 . .
C C24 0.3906(2) 0.7893(2) 0.17786(12) 0.0344(5) Uani d . 1 A .
C C25 0.4503(2) 0.8555(2) 0.13659(11) 0.0326(5) Uani d . 1 . .
C C26 0.5635(2) 0.8549(2) 0.15411(13) 0.0394(6) Uani d . 1 A .
H H26A 0.6031 0.8987 0.1265 0.047 Uiso calc R 1 . .
C C27 0.6162(3) 0.7887(3) 0.21282(14) 0.0485(7) Uani d . 1 . .
H H27A 0.6927 0.7866 0.2246 0.058 Uiso calc R 1 A .
C C28 0.5565(3) 0.7245(3) 0.25497(14) 0.0498(7) Uani d . 1 A .
H H28A 0.5927 0.6813 0.2949 0.060 Uiso calc R 1 . .
C C29 0.4451(3) 0.7248(2) 0.23787(13) 0.0444(6) Uani d . 1 . .
H H29A 0.4054 0.6821 0.2662 0.053 Uiso calc R 1 A .
Pd Pd2 0.671825(16) 0.134965(16) 0.483672(8) 0.02981(5) Uani d . 1 . .
Fe Fe2 0.88320(3) -0.23875(3) 0.422838(17) 0.03519(9) Uani d . 1 . .
Cl Cl3 0.77691(6) 0.04680(7) 0.58505(3) 0.04380(16) Uani d . 1 . .
Cl Cl4 0.48418(6) 0.18014(7) 0.52275(3) 0.04880(17) Uani d . 1 . .
P P2 0.59242(6) 0.25219(6) 0.39076(3) 0.03206(14) Uani d . 1 . .
N N2 0.82794(17) 0.09895(17) 0.43592(9) 0.0294(4) Uani d . 1 . .
C C30 0.9100(3) -0.3508(3) 0.36213(16) 0.0605(9) Uani d . 1 . .
H H30A 0.9684 -0.4346 0.3693 0.073 Uiso calc R 1 . .
C C31 0.7909(4) -0.3189(4) 0.37920(16) 0.0674(10) Uani d . 1 . .
H H31A 0.7509 -0.3762 0.4001 0.081 Uiso calc R 1 . .
C C32 0.7377(3) -0.1902(4) 0.36093(15) 0.0621(9) Uani d . 1 . .
H H32A 0.6542 -0.1420 0.3669 0.074 Uiso calc R 1 . .
C C33 0.8234(3) -0.1438(3) 0.33179(13) 0.0565(8) Uani d . 1 . .
H H33A 0.8115 -0.0568 0.3141 0.068 Uiso calc R 1 . .
C C34 0.9324(3) -0.2443(3) 0.33278(14) 0.0579(8) Uani d . 1 . .
H H34A 1.0086 -0.2394 0.3156 0.069 Uiso calc R 1 . .
C C35 1.0205(2) -0.2322(2) 0.47654(13) 0.0401(6) Uani d . 1 . .
H H35A 1.1002 -0.2324 0.4625 0.048 Uiso calc R 1 . .
C C36 0.9896(3) -0.3367(2) 0.50413(13) 0.0476(7) Uani d . 1 . .
H H36A 1.0441 -0.4224 0.5120 0.057 Uiso calc R 1 . .
C C37 0.8657(3) -0.2966(3) 0.51724(13) 0.0485(7) Uani d . 1 . .
H H37A 0.8202 -0.3501 0.5357 0.058 Uiso calc R 1 . .
C C38 0.8179(2) -0.1667(2) 0.49801(12) 0.0387(6) Uani d . 1 . .
H H38A 0.7344 -0.1149 0.5015 0.046 Uiso calc R 1 . .
C C39 0.9138(2) -0.1247(2) 0.47311(11) 0.0325(5) Uani d . 1 . .
C C40 0.9114(2) -0.0062(2) 0.43831(11) 0.0318(5) Uani d . 1 . .
H H40A 0.9776 -0.0047 0.4147 0.038 Uiso calc R 1 . .
C C41 0.4761(2) 0.3987(2) 0.38948(12) 0.0374(6) Uani d . 1 . .
C C42 0.3594(3) 0.4262(3) 0.36656(14) 0.0502(7) Uani d . 1 . .
H H42A 0.3384 0.3685 0.3511 0.060 Uiso calc R 1 . .
C C43 0.2726(3) 0.5395(3) 0.36633(17) 0.0661(10) Uani d . 1 . .
H H43A 0.1936 0.5575 0.3509 0.079 Uiso calc R 1 . .
C C44 0.3032(4) 0.6243(3) 0.38865(16) 0.0700(11) Uani d . 1 . .
H H44A 0.2447 0.7003 0.3881 0.084 Uiso calc R 1 . .
C C45 0.4188(4) 0.5995(3) 0.41191(16) 0.0678(10) Uani d . 1 . .
H H45A 0.4387 0.6583 0.4269 0.081 Uiso calc R 1 . .
C C46 0.5070(3) 0.4849(3) 0.41299(15) 0.0560(8) Uani d . 1 . .
H H46A 0.5855 0.4667 0.4293 0.067 Uiso calc R 1 . .
C C47 0.5434(2) 0.1813(2) 0.33622(12) 0.0350(5) Uani d . 1 . .
C C48 0.5855(3) 0.1858(3) 0.27625(13) 0.0453(7) Uani d . 1 . .
H H48A 0.6389 0.2277 0.2630 0.054 Uiso calc R 1 . .
C C49 0.5481(3) 0.1280(3) 0.23611(14) 0.0558(8) Uani d . 1 . .
H H49A 0.5774 0.1301 0.1962 0.067 Uiso calc R 1 . .
C C50 0.4684(3) 0.0678(3) 0.25496(15) 0.0529(8) Uani d . 1 . .
H H50A 0.4423 0.0305 0.2275 0.063 Uiso calc R 1 . .
C C51 0.4264(3) 0.0622(3) 0.31447(16) 0.0586(8) Uani d . 1 . .
H H51A 0.3726 0.0205 0.3271 0.070 Uiso calc R 1 . .
C C52 0.7240(2) 0.2877(2) 0.36106(12) 0.0349(5) Uani d . 1 . .
C C53 0.4636(3) 0.1179(3) 0.35530(14) 0.0483(7) Uani d . 1 . .
H H53A 0.4355 0.1132 0.3956 0.058 Uiso calc R 1 . .
C C54 0.7217(3) 0.3907(2) 0.31455(13) 0.0464(7) Uani d . 1 . .
H H54A 0.6484 0.4464 0.2948 0.056 Uiso calc R 1 . .
C C55 0.8287(3) 0.4093(3) 0.29803(14) 0.0529(8) Uani d . 1 . .
H H55A 0.8278 0.4774 0.2668 0.064 Uiso calc R 1 . .
C C56 0.9365(3) 0.3276(3) 0.32769(14) 0.0484(7) Uani d . 1 . .
H H56A 1.0079 0.3424 0.3169 0.058 Uiso calc R 1 . .
C C57 0.9415(2) 0.2240(2) 0.37321(12) 0.0381(6) Uani d . 1 . .
H H57A 1.0153 0.1686 0.3924 0.046 Uiso calc R 1 . .
C C58 0.8343(2) 0.2040(2) 0.38975(11) 0.0317(5) Uani d . 1 . .
C C59 0.6363(4) 0.4203(4) 0.07851(19) 0.0871(13) Uani d . 1 . .
H H59A 0.6183 0.3481 0.0747 0.105 Uiso calc R 1 . .
H H59B 0.6870 0.4376 0.0447 0.105 Uiso calc R 1 . .
Cl Cl5 0.71545(16) 0.38869(11) 0.15051(6) 0.1188(5) Uani d . 1 . .
Cl Cl6 0.50114(12) 0.54512(12) 0.06999(6) 0.1046(4) Uani d . 1 . .

loop_
_atom_site_aniso_label
_atom_site_aniso_U_11
_atom_site_aniso_U_22
_atom_site_aniso_U_33
_atom_site_aniso_U_12
_atom_site_aniso_U_13
_atom_site_aniso_U_23
Pd1 0.03078(10) 0.03280(10) 0.02863(9) -0.01415(8) 0.00142(8) -0.00840(7)
Fe1 0.0412(2) 0.03421(19) 0.0382(2) -0.01154(16) 0.00134(17) -0.01045(16)
Cl1 0.0549(4) 0.0684(5) 0.0497(4) -0.0415(4) 0.0038(3) -0.0178(4)
Cl2 0.0504(4) 0.0521(4) 0.0337(3) -0.0280(3) 0.0081(3) -0.0149(3)
P1 0.0345(3) 0.0375(3) 0.0297(3) -0.0154(3) 0.0023(3) -0.0068(3)
N1 0.0300(10) 0.0319(10) 0.0313(10) -0.0115(8) 0.0013(9) -0.0088(9)
C1 0.091(7) 0.057(8) 0.042(6) -0.022(6) -0.008(5) -0.023(6)
C2 0.072(8) 0.057(6) 0.040(5) -0.021(5) -0.001(6) -0.017(4)
C3 0.077(7) 0.063(7) 0.038(7) -0.022(6) 0.014(5) -0.008(5)
C4 0.059(7) 0.055(6) 0.059(6) -0.003(5) 0.029(5) -0.006(4)
C5 0.075(9) 0.038(5) 0.056(6) -0.019(6) 0.008(7) -0.021(4)
C5' 0.077(8) 0.096(10) 0.060(8) -0.040(7) 0.004(6) -0.046(7)
C1' 0.114(12) 0.048(8) 0.055(8) 0.006(6) -0.025(7) -0.026(7)
C2' 0.140(15) 0.067(8) 0.032(7) -0.052(10) 0.011(10) -0.010(6)
C3' 0.067(7) 0.111(12) 0.065(9) -0.044(9) 0.038(6) -0.044(9)
C4' 0.053(6) 0.049(5) 0.062(6) -0.001(5) 0.000(6) -0.028(4)
C6 0.0442(16) 0.0439(15) 0.0409(14) -0.0097(12) -0.0097(13) -0.0083(12)
C7 0.0568(18) 0.0366(14) 0.0397(14) -0.0149(13) 0.0054(13) -0.0035(12)
C8 0.0411(15) 0.0388(14) 0.0475(15) -0.0165(12) 0.0100(13) -0.0090(12)
C9 0.0347(13) 0.0334(12) 0.0372(13) -0.0131(10) 0.0048(11) -0.0117(11)
C10 0.0395(14) 0.0357(13) 0.0404(14) -0.0140(11) -0.0003(12) -0.0118(11)
C11 0.0272(12) 0.0367(13) 0.0402(13) -0.0125(10) 0.0018(11) -0.0146(11)
C12 0.0475(16) 0.0450(15) 0.0323(12) -0.0246(13) 0.0086(12) -0.0096(11)
C13 0.0600(19) 0.0469(16) 0.0421(15) -0.0191(14) 0.0053(14) -0.0125(13)
C14 0.094(3) 0.0428(17) 0.0472(17) -0.0256(17) 0.0077(18) -0.0127(14)
C15 0.110(3) 0.060(2) 0.056(2) -0.050(2) 0.026(2) -0.0174(17)
C16 0.085(3) 0.084(3) 0.079(3) -0.058(2) 0.034(2) -0.026(2)
C17 0.0557(19) 0.0593(19) 0.0572(18) -0.0298(16) 0.0132(16) -0.0142(15)
C18 0.0392(14) 0.0421(14) 0.0347(13) -0.0151(12) 0.0045(11) -0.0097(11)
C19 0.0436(16) 0.0610(18) 0.0435(15) -0.0076(14) -0.0060(13) -0.0175(14)
C20 0.0411(17) 0.074(2) 0.067(2) -0.0007(16) -0.0041(16) -0.0222(18)
C21 0.0497(19) 0.067(2) 0.060(2) -0.0025(16) 0.0122(16) -0.0233(17)
C22 0.067(2) 0.068(2) 0.0394(16) -0.0139(17) 0.0088(15) -0.0220(15)
C23 0.0446(16) 0.0554(17) 0.0370(14) -0.0105(13) -0.0009(13) -0.0126(13)
C24 0.0340(13) 0.0352(13) 0.0347(12) -0.0114(10) -0.0004(11) -0.0102(11)
C25 0.0327(13) 0.0329(12) 0.0316(12) -0.0067(10) -0.0003(10) -0.0135(10)
C26 0.0366(14) 0.0407(14) 0.0432(14) -0.0130(11) -0.0016(12) -0.0144(12)
C27 0.0427(16) 0.0497(16) 0.0534(17) -0.0118(13) -0.0117(14) -0.0177(14)
C28 0.0559(19) 0.0476(16) 0.0405(15) -0.0126(14) -0.0141(14) -0.0063(13)
C29 0.0489(17) 0.0445(15) 0.0376(14) -0.0154(13) -0.0050(13) -0.0054(12)
Pd2 0.02569(9) 0.03334(10) 0.02880(9) -0.00823(7) 0.00318(7) -0.00707(7)
Fe2 0.0342(2) 0.03561(19) 0.03562(19) -0.01031(15) -0.00046(16) -0.01028(16)
Cl3 0.0351(3) 0.0584(4) 0.0316(3) -0.0102(3) 0.0005(3) -0.0072(3)
Cl4 0.0306(3) 0.0624(4) 0.0500(4) -0.0132(3) 0.0117(3) -0.0112(3)
P2 0.0291(3) 0.0325(3) 0.0317(3) -0.0071(3) 0.0007(3) -0.0071(3)
N2 0.0265(10) 0.0340(10) 0.0284(10) -0.0111(8) 0.0023(8) -0.0072(8)
C30 0.071(2) 0.0550(19) 0.0571(19) -0.0129(17) -0.0044(17) -0.0290(16)
C31 0.082(3) 0.088(3) 0.0541(19) -0.051(2) -0.0042(19) -0.0248(19)
C32 0.0404(17) 0.096(3) 0.0483(17) -0.0141(17) -0.0067(15) -0.0265(18)
C33 0.067(2) 0.0580(19) 0.0365(15) -0.0111(16) -0.0058(15) -0.0102(14)
C34 0.0531(19) 0.076(2) 0.0442(16) -0.0153(17) 0.0106(15) -0.0239(16)
C35 0.0334(14) 0.0391(14) 0.0453(15) -0.0075(11) -0.0049(12) -0.0118(12)
C36 0.0584(19) 0.0336(14) 0.0430(15) -0.0083(13) -0.0117(14) -0.0040(12)
C37 0.074(2) 0.0449(16) 0.0365(14) -0.0341(15) 0.0017(14) -0.0068(12)
C38 0.0431(15) 0.0413(14) 0.0361(13) -0.0181(12) 0.0055(12) -0.0119(11)
C39 0.0316(13) 0.0315(12) 0.0349(12) -0.0098(10) 0.0003(11) -0.0097(10)
C40 0.0252(12) 0.0359(12) 0.0352(12) -0.0108(10) 0.0036(10) -0.0100(10)
C41 0.0381(14) 0.0339(13) 0.0330(12) -0.0031(11) 0.0011(11) -0.0078(11)
C42 0.0399(16) 0.0480(16) 0.0550(17) -0.0031(13) 0.0025(14) -0.0153(14)
C43 0.0454(18) 0.060(2) 0.073(2) 0.0055(16) 0.0057(17) -0.0119(18)
C44 0.079(3) 0.0480(19) 0.057(2) 0.0105(18) 0.0213(19) -0.0129(16)
C45 0.099(3) 0.0437(18) 0.062(2) -0.0167(19) 0.015(2) -0.0281(16)
C46 0.060(2) 0.0504(18) 0.0571(18) -0.0113(15) -0.0046(16) -0.0216(15)
C47 0.0331(13) 0.0316(12) 0.0363(13) -0.0049(10) -0.0006(11) -0.0090(11)
C48 0.0430(16) 0.0543(17) 0.0416(15) -0.0185(13) 0.0072(13) -0.0148(13)
C49 0.062(2) 0.064(2) 0.0407(15) -0.0144(16) 0.0064(15) -0.0211(15)
C50 0.0586(19) 0.0491(17) 0.0511(17) -0.0116(15) -0.0094(15) -0.0218(14)
C51 0.067(2) 0.0591(19) 0.063(2) -0.0366(17) 0.0033(17) -0.0167(16)
C52 0.0355(13) 0.0341(13) 0.0355(13) -0.0119(11) 0.0040(11) -0.0085(11)
C53 0.0536(18) 0.0571(18) 0.0431(15) -0.0284(15) 0.0094(14) -0.0153(14)
C54 0.0491(17) 0.0380(14) 0.0444(15) -0.0122(13) -0.0003(13) 0.0013(12)
C55 0.063(2) 0.0476(17) 0.0489(17) -0.0286(15) 0.0071(16) 0.0022(14)
C56 0.0493(17) 0.0520(17) 0.0510(17) -0.0285(14) 0.0126(14) -0.0095(14)
C57 0.0345(14) 0.0440(14) 0.0391(13) -0.0159(11) 0.0056(11) -0.0125(12)
C58 0.0341(13) 0.0314(12) 0.0322(12) -0.0125(10) 0.0056(10) -0.0106(10)
C59 0.116(4) 0.067(2) 0.078(3) -0.021(2) 0.005(3) -0.031(2)
Cl5 0.1863(15) 0.0860(8) 0.0771(7) -0.0563(9) -0.0265(8) 0.0120(6)
Cl6 0.0972(9) 0.0995(8) 0.1150(10) -0.0202(7) 0.0251(7) -0.0430(7)

loop_
_atom_type_symbol
_atom_type_description
_atom_type_scat_dispersion_real
_atom_type_scat_dispersion_imag
_atom_type_scat_source
C C 0.0033 0.0016 'International Tables Vol C Tables 4.2.6.8 and 6.1.1.4'
H H 0.0000 0.0000 'International Tables Vol C Tables 4.2.6.8 and 6.1.1.4'
N N 0.0061 0.0033 'International Tables Vol C Tables 4.2.6.8 and 6.1.1.4'
P P 0.1023 0.0942 'International Tables Vol C Tables 4.2.6.8 and 6.1.1.4'
Cl Cl 0.1484 0.1585 'International Tables Vol C Tables 4.2.6.8 and 6.1.1.4'
Fe Fe 0.3463 0.8444 'International Tables Vol C Tables 4.2.6.8 and 6.1.1.4'
Pd Pd -0.9988 1.0072 'International Tables Vol C Tables 4.2.6.8 and 6.1.1.4'

loop_
_geom_angle_atom_site_label_1
_geom_angle_atom_site_label_2
_geom_angle_atom_site_label_3
_geom_angle_site_symmetry_1
_geom_angle_site_symmetry_3
_geom_angle
_geom_angle_publ_flag
N1 Pd1 P1 . . 81.09(6) ?
N1 Pd1 Cl1 . . 174.86(6) ?
P1 Pd1 Cl1 . . 93.85(3) ?
N1 Pd1 Cl2 . . 92.77(6) ?
P1 Pd1 Cl2 . . 169.16(3) ?
Cl1 Pd1 Cl2 . . 92.36(2) ?
C8 Fe1 C1' . . 115.4(4) ?
C8 Fe1 C5' . . 105.1(2) ?
C1' Fe1 C5' . . 41.04(13) ?
C8 Fe1 C9 . . 41.87(9) ?
C1' Fe1 C9 . . 108.4(2) ?
C5' Fe1 C9 . . 128.8(3) ?
C8 Fe1 C4 . . 150.5(4) ?
C1' Fe1 C4 . . 71.4(3) ?
C5' Fe1 C4 . . 59.8(3) ?
C9 Fe1 C4 . . 167.0(4) ?
C8 Fe1 C5 . . 117.3(3) ?
C1' Fe1 C5 . . 55.2(2) ?
C5' Fe1 C5 . . 22.0(2) ?
C9 Fe1 C5 . . 149.8(4) ?
C4 Fe1 C5 . . 40.70(16) ?
C8 Fe1 C10 . . 69.71(11) ?
C1' Fe1 C10 . . 131.9(4) ?
C5' Fe1 C10 . . 169.5(4) ?
C9 Fe1 C10 . . 41.38(10) ?
C4 Fe1 C10 . . 129.0(4) ?
C5 Fe1 C10 . . 168.5(4) ?
C8 Fe1 C2' . . 150.4(6) ?
C1' Fe1 C2' . . 40.81(16) ?
C5' Fe1 C2' . . 68.62(18) ?
C9 Fe1 C2' . . 118.6(4) ?
C4 Fe1 C2' . . 52.5(3) ?
C5 Fe1 C2' . . 67.8(3) ?
C10 Fe1 C2' . . 111.1(2) ?
C8 Fe1 C4' . . 126.8(4) ?
C1' Fe1 C4' . . 68.56(15) ?
C5' Fe1 C4' . . 40.69(12) ?
C9 Fe1 C4' . . 166.9(4) ?
C4 Fe1 C4' . . 25.7(3) ?
C5 Fe1 C4' . . 18.8(2) ?
C10 Fe1 C4' . . 149.7(4) ?
C2' Fe1 C4' . . 68.1(2) ?
C8 Fe1 C7 . . 40.48(11) ?
C1' Fe1 C7 . . 147.9(5) ?
C5' Fe1 C7 . . 114.4(3) ?
C9 Fe1 C7 . . 68.58(10) ?
C4 Fe1 C7 . . 118.8(3) ?
C5 Fe1 C7 . . 110.7(2) ?
C10 Fe1 C7 . . 67.99(11) ?
C2' Fe1 C7 . . 168.9(6) ?
C4' Fe1 C7 . . 106.8(2) ?
C8 Fe1 C3 . . 167.6(4) ?
C1' Fe1 C3 . . 57.1(4) ?
C5' Fe1 C3 . . 75.9(3) ?
C9 Fe1 C3 . . 128.0(3) ?
C4 Fe1 C3 . . 40.49(17) ?
C5 Fe1 C3 . . 68.0(2) ?
C10 Fe1 C3 . . 107.1(2) ?
C2' Fe1 C3 . . 18.3(4) ?
C4' Fe1 C3 . . 61.9(3) ?
C7 Fe1 C3 . . 150.6(3) ?
C8 Fe1 C6 . . 68.43(12) ?
C1' Fe1 C6 . . 170.8(5) ?
C5' Fe1 C6 . . 147.7(4) ?
C9 Fe1 C6 . . 68.36(11) ?
C4 Fe1 C6 . . 109.7(3) ?
C5 Fe1 C6 . . 131.7(4) ?
C10 Fe1 C6 . . 40.07(10) ?
C2' Fe1 C6 . . 132.3(4) ?
C4' Fe1 C6 . . 116.6(2) ?
C7 Fe1 C6 . . 40.09(11) ?
C3 Fe1 C6 . . 117.4(2) ?
C18 P1 C12 . . 104.83(12) ?
C18 P1 C24 . . 107.78(12) ?
C12 P1 C24 . . 108.48(12) ?
C18 P1 Pd1 . . 116.41(9) ?
C12 P1 Pd1 . . 119.66(9) ?
C24 P1 Pd1 . . 98.89(8) ?
C11 N1 C25 . . 119.1(2) ?
C11 N1 Pd1 . . 126.51(17) ?
C25 N1 Pd1 . . 114.20(15) ?
C2 C1 C5 . . 108.0 ?
C2 C1 Fe1 . . 70.5(3) ?
C5 C1 Fe1 . . 68.8(3) ?
C2 C1 H1A . . 126.0 ?
C5 C1 H1A . . 126.0 ?
Fe1 C1 H1A . . 126.0 ?
C3 C2 C1 . . 108.0 ?
C3 C2 Fe1 . . 69.2(4) ?
C1 C2 Fe1 . . 69.6(3) ?
C3 C2 H2A . . 126.0 ?
C1 C2 H2A . . 126.0 ?
Fe1 C2 H2A . . 126.0 ?
C4 C3 C2 . . 108.0 ?
C4 C3 Fe1 . . 68.8(3) ?
C2 C3 Fe1 . . 70.7(3) ?
C4 C3 H3A . . 126.0 ?
C2 C3 H3A . . 126.0 ?
Fe1 C3 H3A . . 126.0 ?
C3 C4 C5 . . 108.0 ?
C3 C4 Fe1 . . 70.7(3) ?
C5 C4 Fe1 . . 69.8(3) ?
C3 C4 H4A . . 126.0 ?
C5 C4 H4A . . 126.0 ?
Fe1 C4 H4A . . 126.0 ?
C4 C5 C1 . . 108.0 ?
C4 C5 Fe1 . . 69.5(4) ?
C1 C5 Fe1 . . 70.8(3) ?
C4 C5 H5A . . 126.0 ?
C1 C5 H5A . . 126.0 ?
Fe1 C5 H5A . . 126.0 ?
C1' C5' C4' . . 108.0 ?
C1' C5' Fe1 . . 69.3(3) ?
C4' C5' Fe1 . . 70.7(4) ?
C1' C5' H5'A . . 126.0 ?
C4' C5' H5'A . . 126.0 ?
Fe1 C5' H5'A . . 126.0 ?
C5' C1' C2' . . 108.0 ?
C5' C1' Fe1 . . 69.6(3) ?
C2' C1' Fe1 . . 70.6(4) ?
C5' C1' H1'A . . 126.0 ?
C2' C1' H1'A . . 126.0 ?
Fe1 C1' H1'A . . 126.0 ?
C1' C2' C3' . . 108.0 ?
C1' C2' Fe1 . . 68.6(3) ?
C3' C2' Fe1 . . 70.6(3) ?
C1' C2' H2'A . . 126.0 ?
C3' C2' H2'A . . 126.0 ?
Fe1 C2' H2'A . . 126.0 ?
C4' C3' C2' . . 108.0 ?
C4' C3' Fe1 . . 69.4(3) ?
C2' C3' Fe1 . . 69.1(3) ?
C4' C3' H3'A . . 126.0 ?
C2' C3' H3'A . . 126.0 ?
Fe1 C3' H3'A . . 126.0 ?
C3' C4' C5' . . 108.0 ?
C3' C4' Fe1 . . 70.3(4) ?
C5' C4' Fe1 . . 68.6(3) ?
C3' C4' H4'A . . 126.0 ?
C5' C4' H4'A . . 126.0 ?
Fe1 C4' H4'A . . 126.0 ?
C10 C6 C7 . . 108.9(2) ?
C10 C6 Fe1 . . 69.30(15) ?
C7 C6 Fe1 . . 69.79(16) ?
C10 C6 H6A . . 125.5 ?
C7 C6 H6A . . 125.5 ?
Fe1 C6 H6A . . 125.5 ?
C8 C7 C6 . . 108.6(2) ?
C8 C7 Fe1 . . 67.96(15) ?
C6 C7 Fe1 . . 70.12(15) ?
C8 C7 H7A . . 125.7 ?
C6 C7 H7A . . 125.7 ?
Fe1 C7 H7A . . 125.7 ?
C7 C8 C9 . . 107.6(2) ?
C7 C8 Fe1 . . 71.56(16) ?
C9 C8 Fe1 . . 69.59(14) ?
C7 C8 H8A . . 126.2 ?
C9 C8 H8A . . 126.2 ?
Fe1 C8 H8A . . 126.2 ?
C11 C9 C10 . . 128.6(2) ?
C11 C9 C8 . . 121.9(2) ?
C10 C9 C8 . . 107.2(2) ?
C11 C9 Fe1 . . 112.88(17) ?
C10 C9 Fe1 . . 70.06(14) ?
C8 C9 Fe1 . . 68.54(14) ?
C6 C10 C9 . . 107.6(2) ?
C6 C10 Fe1 . . 70.63(15) ?
C9 C10 Fe1 . . 68.57(14) ?
C6 C10 H10A . . 126.2 ?
C9 C10 H10A . . 126.2 ?
Fe1 C10 H10A . . 126.2 ?
N1 C11 C9 . . 126.1(2) ?
N1 C11 H11A . . 116.9 ?
C9 C11 H11A . . 116.9 ?
C17 C12 C13 . . 119.4(3) ?
C17 C12 P1 . . 119.4(2) ?
C13 C12 P1 . . 121.1(2) ?
C14 C13 C12 . . 120.0(3) ?
C14 C13 H13A . . 120.0 ?
C12 C13 H13A . . 120.0 ?
C15 C14 C13 . . 120.0(3) ?
C15 C14 H14A . . 120.0 ?
C13 C14 H14A . . 120.0 ?
C16 C15 C14 . . 120.6(3) ?
C16 C15 H15A . . 119.7 ?
C14 C15 H15A . . 119.7 ?
C15 C16 C17 . . 120.7(4) ?
C15 C16 H16A . . 119.7 ?
C17 C16 H16A . . 119.7 ?
C12 C17 C16 . . 119.2(3) ?
C12 C17 H17A . . 120.4 ?
C16 C17 H17A . . 120.4 ?
C19 C18 C23 . . 119.2(3) ?
C19 C18 P1 . . 119.6(2) ?
C23 C18 P1 . . 121.0(2) ?
C18 C19 C20 . . 120.2(3) ?
C18 C19 H19A . . 119.9 ?
C20 C19 H19A . . 119.9 ?
C21 C20 C19 . . 120.0(3) ?
C21 C20 H20A . . 120.0 ?
C19 C20 H20A . . 120.0 ?
C22 C21 C20 . . 120.1(3) ?
C22 C21 H21A . . 119.9 ?
C20 C21 H21A . . 119.9 ?
C21 C22 C23 . . 120.5(3) ?
C21 C22 H22A . . 119.7 ?
C23 C22 H22A . . 119.8 ?
C22 C23 C18 . . 119.9(3) ?
C22 C23 H23A . . 120.0 ?
C18 C23 H23A . . 120.0 ?
C25 C24 C29 . . 119.1(2) ?
C25 C24 P1 . . 113.86(18) ?
C29 C24 P1 . . 127.0(2) ?
C26 C25 C24 . . 120.7(2) ?
C26 C25 N1 . . 123.8(2) ?
C24 C25 N1 . . 115.4(2) ?
C27 C26 C25 . . 119.1(3) ?
C27 C26 H26A . . 120.5 ?
C25 C26 H26A . . 120.5 ?
C26 C27 C28 . . 120.8(3) ?
C26 C27 H27A . . 119.6 ?
C28 C27 H27A . . 119.6 ?
C29 C28 C27 . . 120.2(3) ?
C29 C28 H28A . . 119.9 ?
C27 C28 H28A . . 119.9 ?
C28 C29 C24 . . 120.1(3) ?
C28 C29 H29A . . 120.0 ?
C24 C29 H29A . . 120.0 ?
N2 Pd2 P2 . . 82.08(6) ?
N2 Pd2 Cl4 . . 171.66(6) ?
P2 Pd2 Cl4 . . 90.52(3) ?
N2 Pd2 Cl3 . . 93.96(6) ?
P2 Pd2 Cl3 . . 166.02(3) ?
Cl4 Pd2 Cl3 . . 94.13(2) ?
C30 Fe2 C31 . . 40.03(14) ?
C30 Fe2 C32 . . 67.64(14) ?
C31 Fe2 C32 . . 40.45(14) ?
C30 Fe2 C38 . . 158.03(13) ?
C31 Fe2 C38 . . 121.46(13) ?
C32 Fe2 C38 . . 105.75(12) ?
C30 Fe2 C35 . . 123.09(13) ?
C31 Fe2 C35 . . 156.33(14) ?
C32 Fe2 C35 . . 162.72(14) ?
C38 Fe2 C35 . . 69.23(11) ?
C30 Fe2 C39 . . 159.77(13) ?
C31 Fe2 C39 . . 159.33(14) ?
C32 Fe2 C39 . . 124.13(13) ?
C38 Fe2 C39 . . 41.07(10) ?
C35 Fe2 C39 . . 41.44(9) ?
C30 Fe2 C34 . . 39.86(13) ?
C31 Fe2 C34 . . 67.33(14) ?
C32 Fe2 C34 . . 67.72(13) ?
C38 Fe2 C34 . . 159.09(12) ?
C35 Fe2 C34 . . 110.78(13) ?
C39 Fe2 C34 . . 124.91(12) ?
C30 Fe2 C37 . . 122.86(13) ?
C31 Fe2 C37 . . 105.24(13) ?
C32 Fe2 C37 . . 119.37(14) ?
C38 Fe2 C37 . . 40.49(10) ?
C35 Fe2 C37 . . 68.22(12) ?
C39 Fe2 C37 . . 68.36(10) ?
C34 Fe2 C37 . . 160.23(13) ?
C30 Fe2 C33 . . 67.32(13) ?
C31 Fe2 C33 . . 67.12(14) ?
C32 Fe2 C33 . . 39.65(13) ?
C38 Fe2 C33 . . 121.83(12) ?
C35 Fe2 C33 . . 127.98(13) ?
C39 Fe2 C33 . . 110.05(12) ?
C34 Fe2 C33 . . 40.63(12) ?
C37 Fe2 C33 . . 155.35(13) ?
C30 Fe2 C36 . . 108.03(13) ?
C31 Fe2 C36 . . 120.10(14) ?
C32 Fe2 C36 . . 154.77(14) ?
C38 Fe2 C36 . . 68.50(11) ?
C35 Fe2 C36 . . 40.33(11) ?
C39 Fe2 C36 . . 68.59(10) ?
C34 Fe2 C36 . . 125.94(13) ?
C37 Fe2 C36 . . 40.43(12) ?
C33 Fe2 C36 . . 163.81(13) ?
C47 P2 C52 . . 107.99(12) ?
C47 P2 C41 . . 108.37(12) ?
C52 P2 C41 . . 105.87(12) ?
C47 P2 Pd2 . . 117.30(8) ?
C52 P2 Pd2 . . 98.89(8) ?
C41 P2 Pd2 . . 117.02(8) ?
C40 N2 C58 . . 118.00(19) ?
C40 N2 Pd2 . . 128.02(16) ?
C58 N2 Pd2 . . 113.58(14) ?
C31 C30 C34 . . 108.8(3) ?
C31 C30 Fe2 . . 69.99(19) ?
C34 C30 Fe2 . . 70.77(18) ?
C31 C30 H30A . . 125.6 ?
C34 C30 H30A . . 125.6 ?
Fe2 C30 H30A . . 125.6 ?
C30 C31 C32 . . 108.1(3) ?
C30 C31 Fe2 . . 69.97(19) ?
C32 C31 Fe2 . . 69.90(19) ?
C30 C31 H31A . . 126.0 ?
C32 C31 H31A . . 126.0 ?
Fe2 C31 H31A . . 126.0 ?
C33 C32 C31 . . 107.9(3) ?
C33 C32 Fe2 . . 70.86(19) ?
C31 C32 Fe2 . . 69.65(19) ?
C33 C32 H32A . . 126.0 ?
C31 C32 H32A . . 126.0 ?
Fe2 C32 H32A . . 126.0 ?
C32 C33 C34 . . 108.1(3) ?
C32 C33 Fe2 . . 69.49(18) ?
C34 C33 Fe2 . . 69.57(17) ?
C32 C33 H33A . . 125.9 ?
C34 C33 H33A . . 125.9 ?
Fe2 C33 H33A . . 125.9 ?
C30 C34 C33 . . 107.0(3) ?
C30 C34 Fe2 . . 69.37(18) ?
C33 C34 Fe2 . . 69.81(16) ?
C30 C34 H34A . . 126.5 ?
C33 C34 H34A . . 126.5 ?
Fe2 C34 H34A . . 126.5 ?
C36 C35 C39 . . 107.8(2) ?
C36 C35 Fe2 . . 70.34(16) ?
C39 C35 Fe2 . . 69.39(14) ?
C36 C35 H35A . . 126.1 ?
C39 C35 H35A . . 126.1 ?
Fe2 C35 H35A . . 126.1 ?
C35 C36 C37 . . 108.3(2) ?
C35 C36 Fe2 . . 69.33(15) ?
C37 C36 Fe2 . . 69.57(16) ?
C35 C36 H36A . . 125.9 ?
C37 C36 H36A . . 125.9 ?
Fe2 C36 H36A . . 125.9 ?
C38 C37 C36 . . 108.9(2) ?
C38 C37 Fe2 . . 69.41(15) ?
C36 C37 Fe2 . . 70.00(16) ?
C38 C37 H37A . . 125.6 ?
C36 C37 H37A . . 125.6 ?
Fe2 C37 H37A . . 125.6 ?
C37 C38 C39 . . 107.7(2) ?
C37 C38 Fe2 . . 70.10(15) ?
C39 C38 Fe2 . . 69.63(14) ?
C37 C38 H38A . . 126.1 ?
C39 C38 H38A . . 126.1 ?
Fe2 C38 H38A . . 126.1 ?
C40 C39 C38 . . 130.9(2) ?
C40 C39 C35 . . 120.7(2) ?
C38 C39 C35 . . 107.3(2) ?
C40 C39 Fe2 . . 117.09(17) ?
C38 C39 Fe2 . . 69.30(14) ?
C35 C39 Fe2 . . 69.17(14) ?
N2 C40 C39 . . 127.6(2) ?
N2 C40 H40A . . 116.2 ?
C39 C40 H40A . . 116.2 ?
C42 C41 C46 . . 119.6(3) ?
C42 C41 P2 . . 122.0(2) ?
C46 C41 P2 . . 118.3(2) ?
C41 C42 C43 . . 120.4(3) ?
C41 C42 H42A . . 119.8 ?
C43 C42 H42A . . 119.8 ?
C44 C43 C42 . . 119.9(3) ?
C44 C43 H43A . . 120.0 ?
C42 C43 H43A . . 120.0 ?
C43 C44 C45 . . 121.0(3) ?
C43 C44 H44A . . 119.5 ?
C45 C44 H44A . . 119.5 ?
C44 C45 C46 . . 119.6(3) ?
C44 C45 H45A . . 120.2 ?
C46 C45 H45A . . 120.2 ?
C41 C46 C45 . . 119.4(3) ?
C41 C46 H46A . . 120.3 ?
C45 C46 H46A . . 120.3 ?
C48 C47 C53 . . 119.2(3) ?
C48 C47 P2 . . 121.6(2) ?
C53 C47 P2 . . 119.2(2) ?
C49 C48 C47 . . 120.0(3) ?
C49 C48 H48A . . 120.0 ?
C47 C48 H48A . . 120.0 ?
C50 C49 C48 . . 120.2(3) ?
C50 C49 H49A . . 119.9 ?
C48 C49 H49A . . 119.9 ?
C49 C50 C51 . . 120.2(3) ?
C49 C50 H50A . . 119.9 ?
C51 C50 H50A . . 119.9 ?
C53 C51 C50 . . 120.4(3) ?
C53 C51 H51A . . 119.8 ?
C50 C51 H51A . . 119.8 ?
C58 C52 C54 . . 119.8(2) ?
C58 C52 P2 . . 114.71(18) ?
C54 C52 P2 . . 125.5(2) ?
C51 C53 C47 . . 119.9(3) ?
C51 C53 H53A . . 120.0 ?
C47 C53 H53A . . 120.0 ?
C55 C54 C52 . . 119.6(3) ?
C55 C54 H54A . . 120.2 ?
C52 C54 H54A . . 120.2 ?
C56 C55 C54 . . 120.0(3) ?
C56 C55 H55A . . 120.0 ?
C54 C55 H55A . . 120.0 ?
C55 C56 C57 . . 121.5(3) ?
C55 C56 H56A . . 119.3 ?
C57 C56 H56A . . 119.3 ?
C56 C57 C58 . . 118.8(3) ?
C56 C57 H57A . . 120.6 ?
C58 C57 H57A . . 120.6 ?
C57 C58 C52 . . 120.3(2) ?
C57 C58 N2 . . 123.9(2) ?
C52 C58 N2 . . 115.8(2) ?
Cl5 C59 Cl6 . . 112.5(2) ?
Cl5 C59 H59A . . 109.1 ?
Cl6 C59 H59A . . 109.1 ?
Cl5 C59 H59B . . 109.1 ?
Cl6 C59 H59B . . 109.1 ?
H59A C59 H59B . . 107.8 ?

loop_
_geom_bond_atom_site_label_1
_geom_bond_atom_site_label_2
_geom_bond_site_symmetry_2
_geom_bond_distance
_geom_bond_publ_flag
Pd1 N1 . 2.051(2) yes
Pd1 P1 . 2.2118(6) yes
Pd1 Cl1 . 2.2832(7) yes
Pd1 Cl2 . 2.3926(6) yes
Fe1 C8 . 2.014(3) ?
Fe1 C1' . 2.023(8) ?
Fe1 C5' . 2.028(7) ?
Fe1 C9 . 2.028(2) ?
Fe1 C4 . 2.039(10) ?
Fe1 C5 . 2.044(8) ?
Fe1 C10 . 2.048(2) ?
Fe1 C2' . 2.049(9) ?
Fe1 C4' . 2.056(8) ?
Fe1 C7 . 2.061(3) ?
Fe1 C3 . 2.063(9) ?
Fe1 C6 . 2.065(3) ?
P1 C18 . 1.810(3) ?
P1 C12 . 1.811(3) ?
P1 C24 . 1.812(3) ?
N1 C11 . 1.295(3) ?
N1 C25 . 1.443(3) ?
C1 C2 . 1.4200 ?
C1 C5 . 1.4200 ?
C1 H1A . 0.9800 ?
C2 C3 . 1.4200 ?
C2 H2A . 0.9800 ?
C3 C4 . 1.4200 ?
C3 H3A . 0.9800 ?
C4 C5 . 1.4200 ?
C4 H4A . 0.9800 ?
C5 H5A . 0.9800 ?
C5' C1' . 1.4200 ?
C5' C4' . 1.4200 ?
C5' H5'A . 0.9800 ?
C1' C2' . 1.4200 ?
C1' H1'A . 0.9800 ?
C2' C3' . 1.4200 ?
C2' H2'A . 0.9800 ?
C3' C4' . 1.4200 ?
C3' H3'A . 0.9800 ?
C4' H4'A . 0.9800 ?
C6 C10 . 1.409(4) ?
C6 C7 . 1.414(4) ?
C6 H6A . 0.9800 ?
C7 C8 . 1.410(4) ?
C7 H7A . 0.9800 ?
C8 C9 . 1.444(3) ?
C8 H8A . 0.9800 ?
C9 C11 . 1.435(4) ?
C9 C10 . 1.440(4) ?
C10 H10A . 0.9800 ?
C11 H11A . 0.9300 ?
C12 C17 . 1.384(4) ?
C12 C13 . 1.393(4) ?
C13 C14 . 1.384(4) ?
C13 H13A . 0.9300 ?
C14 C15 . 1.363(5) ?
C14 H14A . 0.9300 ?
C15 C16 . 1.361(5) ?
C15 H15A . 0.9300 ?
C16 C17 . 1.394(4) ?
C16 H16A . 0.9300 ?
C17 H17A . 0.9300 ?
C18 C19 . 1.383(4) ?
C18 C23 . 1.391(4) ?
C19 C20 . 1.388(4) ?
C19 H19A . 0.9300 ?
C20 C21 . 1.373(5) ?
C20 H20A . 0.9300 ?
C21 C22 . 1.371(5) ?
C21 H21A . 0.9300 ?
C22 C23 . 1.380(4) ?
C22 H22A . 0.9300 ?
C23 H23A . 0.9300 ?
C24 C25 . 1.398(3) ?
C24 C29 . 1.398(4) ?
C25 C26 . 1.388(4) ?
C26 C27 . 1.373(4) ?
C26 H26A . 0.9300 ?
C27 C28 . 1.394(4) ?
C27 H27A . 0.9300 ?
C28 C29 . 1.366(4) ?
C28 H28A . 0.9300 ?
C29 H29A . 0.9300 ?
Pd2 N2 . 2.0616(18) yes
Pd2 P2 . 2.1979(6) yes
Pd2 Cl4 . 2.2875(6) yes
Pd2 Cl3 . 2.3843(7) yes
Fe2 C30 . 2.031(3) ?
Fe2 C31 . 2.031(3) ?
Fe2 C32 . 2.035(3) ?
Fe2 C38 . 2.040(3) ?
Fe2 C35 . 2.042(3) ?
Fe2 C39 . 2.045(2) ?
Fe2 C34 . 2.049(3) ?
Fe2 C37 . 2.050(3) ?
Fe2 C33 . 2.052(3) ?
Fe2 C36 . 2.055(3) ?
P2 C47 . 1.805(3) ?
P2 C52 . 1.809(3) ?
P2 C41 . 1.810(2) ?
N2 C40 . 1.294(3) ?
N2 C58 . 1.439(3) ?
C30 C31 . 1.391(5) ?
C30 C34 . 1.391(5) ?
C30 H30A . 0.9800 ?
C31 C32 . 1.406(5) ?
C31 H31A . 0.9800 ?
C32 C33 . 1.386(5) ?
C32 H32A . 0.9800 ?
C33 C34 . 1.424(4) ?
C33 H33A . 0.9800 ?
C34 H34A . 0.9800 ?
C35 C36 . 1.413(4) ?
C35 C39 . 1.446(3) ?
C35 H35A . 0.9800 ?
C36 C37 . 1.418(4) ?
C36 H36A . 0.9800 ?
C37 C38 . 1.415(4) ?
C37 H37A . 0.9800 ?
C38 C39 . 1.433(3) ?
C38 H38A . 0.9800 ?
C39 C40 . 1.432(3) ?
C40 H40A . 0.9300 ?
C41 C42 . 1.372(4) ?
C41 C46 . 1.392(4) ?
C42 C43 . 1.388(4) ?
C42 H42A . 0.9300 ?
C43 C44 . 1.361(5) ?
C43 H43A . 0.9300 ?
C44 C45 . 1.369(5) ?
C44 H44A . 0.9300 ?
C45 C46 . 1.402(4) ?
C45 H45A . 0.9300 ?
C46 H46A . 0.9300 ?
C47 C48 . 1.388(4) ?
C47 C53 . 1.394(4) ?
C48 C49 . 1.386(4) ?
C48 H48A . 0.9300 ?
C49 C50 . 1.366(4) ?
C49 H49A . 0.9300 ?
C50 C51 . 1.378(4) ?
C50 H50A . 0.9300 ?
C51 C53 . 1.377(4) ?
C51 H51A . 0.9300 ?
C52 C58 . 1.392(3) ?
C52 C54 . 1.395(3) ?
C53 H53A . 0.9300 ?
C54 C55 . 1.379(4) ?
C54 H54A . 0.9300 ?
C55 C56 . 1.372(4) ?
C55 H55A . 0.9300 ?
C56 C57 . 1.382(4) ?
C56 H56A . 0.9300 ?
C57 C58 . 1.387(3) ?
C57 H57A . 0.9300 ?
C59 Cl5 . 1.737(4) ?
C59 Cl6 . 1.749(4) ?
C59 H59A . 0.9700 ?
C59 H59B . 0.9700 ?

loop_
_geom_torsion_atom_site_label_1
_geom_torsion_atom_site_label_2
_geom_torsion_atom_site_label_3
_geom_torsion_atom_site_label_4
_geom_torsion_site_symmetry_1
_geom_torsion_site_symmetry_2
_geom_torsion_site_symmetry_3
_geom_torsion_site_symmetry_4
_geom_torsion
_geom_torsion_publ_flag
N1 Pd1 P1 C18 . . . . 84.82(11) ?
Cl1 Pd1 P1 C18 . . . . -94.30(10) ?
Cl2 Pd1 P1 C18 . . . . 140.89(15) ?
N1 Pd1 P1 C12 . . . . -147.46(12) ?
Cl1 Pd1 P1 C12 . . . . 33.41(11) ?
Cl2 Pd1 P1 C12 . . . . -91.39(17) ?
N1 Pd1 P1 C24 . . . . -30.19(10) ?
Cl1 Pd1 P1 C24 . . . . 150.68(8) ?
Cl2 Pd1 P1 C24 . . . . 25.88(16) ?
P1 Pd1 N1 C11 . . . . -137.0(2) ?
Cl2 Pd1 N1 C11 . . . . 51.96(19) ?
P1 Pd1 N1 C25 . . . . 38.35(14) ?
Cl2 Pd1 N1 C25 . . . . -132.66(15) ?
C8 Fe1 C1 C2 . . . . -130.1(4) ?
C1' Fe1 C1 C2 . . . . -15.7(12) ?
C5' Fe1 C1 C2 . . . . 145.2(8) ?
C9 Fe1 C1 C2 . . . . -85.4(4) ?
C4 Fe1 C1 C2 . . . . 81.2(2) ?
C5 Fe1 C1 C2 . . . . 119.3(2) ?
C10 Fe1 C1 C2 . . . . -48.8(6) ?
C2' Fe1 C1 C2 . . . . 22.3(5) ?
C4' Fe1 C1 C2 . . . . 107.5(4) ?
C7 Fe1 C1 C2 . . . . -169.3(3) ?
C3 Fe1 C1 C2 . . . . 37.27(14) ?
C8 Fe1 C1 C5 . . . . 110.6(4) ?
C1' Fe1 C1 C5 . . . . -135.0(12) ?
C5' Fe1 C1 C5 . . . . 25.9(8) ?
C9 Fe1 C1 C5 . . . . 155.3(4) ?
C4 Fe1 C1 C5 . . . . -38.12(15) ?
C10 Fe1 C1 C5 . . . . -168.1(5) ?
C2' Fe1 C1 C5 . . . . -97.0(5) ?
C4' Fe1 C1 C5 . . . . -11.8(3) ?
C7 Fe1 C1 C5 . . . . 71.4(4) ?
C3 Fe1 C1 C5 . . . . -82.0(3) ?
C5 C1 C2 C3 . . . . 0.0 ?
Fe1 C1 C2 C3 . . . . -58.7(4) ?
C5 C1 C2 Fe1 . . . . 58.7(4) ?
C8 Fe1 C2 C3 . . . . -170.4(4) ?
C1' Fe1 C2 C3 . . . . 133.1(9) ?
C5' Fe1 C2 C3 . . . . 104.9(4) ?
C9 Fe1 C2 C3 . . . . -129.6(5) ?
C4 Fe1 C2 C3 . . . . 37.81(16) ?
C5 Fe1 C2 C3 . . . . 82.0(3) ?
C10 Fe1 C2 C3 . . . . -86.0(5) ?
C2' Fe1 C2 C3 . . . . -4.0(9) ?
C4' Fe1 C2 C3 . . . . 63.8(3) ?
C7 Fe1 C2 C3 . . . . 165.7(9) ?
C6 Fe1 C2 C3 . . . . -53.6(6) ?
C8 Fe1 C2 C1 . . . . 70.0(4) ?
C1' Fe1 C2 C1 . . . . 13.5(8) ?
C5' Fe1 C2 C1 . . . . -14.7(3) ?
C9 Fe1 C2 C1 . . . . 110.8(5) ?
C4 Fe1 C2 C1 . . . . -81.8(2) ?
C5 Fe1 C2 C1 . . . . -37.64(15) ?
C10 Fe1 C2 C1 . . . . 154.4(4) ?
C2' Fe1 C2 C1 . . . . -123.6(9) ?
C4' Fe1 C2 C1 . . . . -55.8(3) ?
C7 Fe1 C2 C1 . . . . 46.1(10) ?
C3 Fe1 C2 C1 . . . . -119.60(19) ?
C6 Fe1 C2 C1 . . . . -173.2(5) ?
C1 C2 C3 C4 . . . . 0.0 ?
Fe1 C2 C3 C4 . . . . -58.9(3) ?
C1 C2 C3 Fe1 . . . . 58.9(3) ?
C8 Fe1 C3 C4 . . . . 156.0(12) ?
C1' Fe1 C3 C4 . . . . 100.0(3) ?
C5' Fe1 C3 C4 . . . . 59.7(3) ?
C9 Fe1 C3 C4 . . . . -171.6(5) ?
C5 Fe1 C3 C4 . . . . 38.15(16) ?
C10 Fe1 C3 C4 . . . . -130.7(5) ?
C2' Fe1 C3 C4 . . . . 123.8(11) ?
C4' Fe1 C3 C4 . . . . 18.5(3) ?
C7 Fe1 C3 C4 . . . . -55.3(5) ?
C6 Fe1 C3 C4 . . . . -88.7(4) ?
C8 Fe1 C3 C2 . . . . 36.9(12) ?
C1' Fe1 C3 C2 . . . . -19.2(3) ?
C5' Fe1 C3 C2 . . . . -59.4(3) ?
C9 Fe1 C3 C2 . . . . 69.2(5) ?
C4 Fe1 C3 C2 . . . . -119.12(17) ?
C5 Fe1 C3 C2 . . . . -81.0(2) ?
C10 Fe1 C3 C2 . . . . 110.2(5) ?
C2' Fe1 C3 C2 . . . . 4.7(10) ?
C4' Fe1 C3 C2 . . . . -100.6(3) ?
C7 Fe1 C3 C2 . . . . -174.4(4) ?
C6 Fe1 C3 C2 . . . . 152.2(4) ?
C2 C3 C4 C5 . . . . 0.0 ?
Fe1 C3 C4 C5 . . . . -60.1(3) ?
C2 C3 C4 Fe1 . . . . 60.1(3) ?
C8 Fe1 C4 C3 . . . . -169.8(5) ?
C1' Fe1 C4 C3 . . . . -60.8(3) ?
C5' Fe1 C4 C3 . . . . -104.3(3) ?
C9 Fe1 C4 C3 . . . . 30.7(13) ?
C5 Fe1 C4 C3 . . . . -118.54(18) ?
C10 Fe1 C4 C3 . . . . 68.7(4) ?
C2' Fe1 C4 C3 . . . . -19.2(4) ?
C4' Fe1 C4 C3 . . . . -139.8(7) ?
C7 Fe1 C4 C3 . . . . 152.6(4) ?
C6 Fe1 C4 C3 . . . . 109.5(4) ?
C8 Fe1 C4 C5 . . . . -51.2(5) ?
C1' Fe1 C4 C5 . . . . 57.8(4) ?
C5' Fe1 C4 C5 . . . . 14.2(3) ?
C9 Fe1 C4 C5 . . . . 149.3(12) ?
C10 Fe1 C4 C5 . . . . -172.8(4) ?
C2' Fe1 C4 C5 . . . . 99.3(5) ?
C4' Fe1 C4 C5 . . . . -21.2(7) ?
C7 Fe1 C4 C5 . . . . -88.9(4) ?
C3 Fe1 C4 C5 . . . . 118.54(18) ?
C6 Fe1 C4 C5 . . . . -131.9(4) ?
C3 C4 C5 C1 . . . . 0.0 ?
Fe1 C4 C5 C1 . . . . -60.6(3) ?
C3 C4 C5 Fe1 . . . . 60.6(3) ?
C2 C1 C5 C4 . . . . 0.0 ?
Fe1 C1 C5 C4 . . . . 59.8(3) ?
C2 C1 C5 Fe1 . . . . -59.8(3) ?
C8 Fe1 C5 C4 . . . . 154.4(4) ?
C1' Fe1 C5 C4 . . . . -102.4(5) ?
C5' Fe1 C5 C4 . . . . -145.3(8) ?
C9 Fe1 C5 C4 . . . . -166.8(5) ?
C10 Fe1 C5 C4 . . . . 29.1(11) ?
C2' Fe1 C5 C4 . . . . -57.8(4) ?
C4' Fe1 C5 C4 . . . . 29.2(9) ?
C7 Fe1 C5 C4 . . . . 110.4(4) ?
C3 Fe1 C5 C4 . . . . -37.96(16) ?
C6 Fe1 C5 C4 . . . . 69.8(4) ?
C8 Fe1 C5 C1 . . . . -87.0(4) ?
C1' Fe1 C5 C1 . . . . 16.3(5) ?
C5' Fe1 C5 C1 . . . . -26.7(8) ?
C9 Fe1 C5 C1 . . . . -48.2(5) ?
C4 Fe1 C5 C1 . . . . 118.65(16) ?
C10 Fe1 C5 C1 . . . . 147.8(10) ?
C2' Fe1 C5 C1 . . . . 60.9(5) ?
C4' Fe1 C5 C1 . . . . 147.8(10) ?
C7 Fe1 C5 C1 . . . . -130.9(4) ?
C3 Fe1 C5 C1 . . . . 80.7(2) ?
C6 Fe1 C5 C1 . . . . -171.6(3) ?
C8 Fe1 C5' C1' . . . . -111.5(6) ?
C9 Fe1 C5' C1' . . . . -72.1(5) ?
C4 Fe1 C5' C1' . . . . 96.1(4) ?
C5 Fe1 C5' C1' . . . . 121.5(7) ?
C10 Fe1 C5' C1' . . . . -52.4(11) ?
C2' Fe1 C5' C1' . . . . 37.99(15) ?
C4' Fe1 C5' C1' . . . . 118.8(2) ?
C7 Fe1 C5' C1' . . . . -153.6(6) ?
C3 Fe1 C5' C1' . . . . 55.7(4) ?
C6 Fe1 C5' C1' . . . . 175.1(6) ?
C8 Fe1 C5' C4' . . . . 129.7(6) ?
C1' Fe1 C5' C4' . . . . -118.8(2) ?
C9 Fe1 C5' C4' . . . . 169.0(5) ?
C4 Fe1 C5' C4' . . . . -22.7(4) ?
C5 Fe1 C5' C4' . . . . 2.7(7) ?
C10 Fe1 C5' C4' . . . . -171.3(11) ?
C2' Fe1 C5' C4' . . . . -80.8(3) ?
C7 Fe1 C5' C4' . . . . 87.6(5) ?
C3 Fe1 C5' C4' . . . . -63.1(4) ?
C6 Fe1 C5' C4' . . . . 56.3(6) ?
C4' C5' C1' C2' . . . . 0.0 ?
Fe1 C5' C1' C2' . . . . -60.4(4) ?
C4' C5' C1' Fe1 . . . . 60.4(4) ?
C8 Fe1 C1' C5' . . . . 83.9(5) ?
C9 Fe1 C1' C5' . . . . 128.6(5) ?
C4 Fe1 C1' C5' . . . . -65.1(3) ?
C5 Fe1 C1' C5' . . . . -22.9(3) ?
C10 Fe1 C1' C5' . . . . 168.8(4) ?
C2' Fe1 C1' C5' . . . . -118.7(2) ?
C4' Fe1 C1' C5' . . . . -37.86(15) ?
C7 Fe1 C1' C5' . . . . 49.8(6) ?
C3 Fe1 C1' C5' . . . . -107.5(4) ?
C8 Fe1 C1' C2' . . . . -157.4(6) ?
C5' Fe1 C1' C2' . . . . 118.7(2) ?
C9 Fe1 C1' C2' . . . . -112.7(6) ?
C4 Fe1 C1' C2' . . . . 53.7(4) ?
C5 Fe1 C1' C2' . . . . 95.9(3) ?
C10 Fe1 C1' C2' . . . . -72.5(4) ?
C4' Fe1 C1' C2' . . . . 80.9(3) ?
C7 Fe1 C1' C2' . . . . 168.5(7) ?
C3 Fe1 C1' C2' . . . . 11.2(5) ?
C5' C1' C2' C3' . . . . 0.0 ?
Fe1 C1' C2' C3' . . . . -59.8(3) ?
C5' C1' C2' Fe1 . . . . 59.8(3) ?
C8 Fe1 C2' C1' . . . . 44.7(7) ?
C5' Fe1 C2' C1' . . . . -38.20(17) ?
C9 Fe1 C2' C1' . . . . 85.4(5) ?
C4 Fe1 C2' C1' . . . . -105.9(4) ?
C5 Fe1 C2' C1' . . . . -61.9(3) ?
C10 Fe1 C2' C1' . . . . 130.5(5) ?
C4' Fe1 C2' C1' . . . . -82.1(2) ?
C7 Fe1 C2' C1' . . . . -146.5(13) ?
C3 Fe1 C2' C1' . . . . -148.7(13) ?
C6 Fe1 C2' C1' . . . . 171.2(4) ?
C8 Fe1 C2' C3' . . . . 164.0(6) ?
C1' Fe1 C2' C3' . . . . 119.33(16) ?
C5' Fe1 C2' C3' . . . . 81.1(2) ?
C9 Fe1 C2' C3' . . . . -155.3(4) ?
C4 Fe1 C2' C3' . . . . 13.5(5) ?
C5 Fe1 C2' C3' . . . . 57.5(3) ?
C10 Fe1 C2' C3' . . . . -110.2(5) ?
C4' Fe1 C2' C3' . . . . 37.20(16) ?
C7 Fe1 C2' C3' . . . . -27.1(13) ?
C3 Fe1 C2' C3' . . . . -29.4(12) ?
C6 Fe1 C2' C3' . . . . -69.4(4) ?
C1' C2' C3' C4' . . . . 0.0 ?
Fe1 C2' C3' C4' . . . . -58.6(3) ?
C1' C2' C3' Fe1 . . . . 58.6(3) ?
C8 Fe1 C3' C4' . . . . -26.2(13) ?
C1' Fe1 C3' C4' . . . . 82.0(2) ?
C5' Fe1 C3' C4' . . . . 37.67(15) ?
C9 Fe1 C3' C4' . . . . 170.7(4) ?
C4 Fe1 C3' C4' . . . . -16.7(14) ?
C5 Fe1 C3' C4' . . . . 20.0(3) ?
C10 Fe1 C3' C4' . . . . -151.0(4) ?
C2' Fe1 C3' C4' . . . . 119.83(18) ?
C7 Fe1 C3' C4' . . . . -66.7(5) ?
C3 Fe1 C3' C4' . . . . 140.7(9) ?
C6 Fe1 C3' C4' . . . . -107.7(5) ?
C8 Fe1 C3' C2' . . . . -146.0(13) ?
C1' Fe1 C3' C2' . . . . -37.82(15) ?
C5' Fe1 C3' C2' . . . . -82.2(2) ?
C9 Fe1 C3' C2' . . . . 50.9(5) ?
C4 Fe1 C3' C2' . . . . -136.5(14) ?
C5 Fe1 C3' C2' . . . . -99.8(3) ?
C10 Fe1 C3' C2' . . . . 89.2(5) ?
C4' Fe1 C3' C2' . . . . -119.83(18) ?
C7 Fe1 C3' C2' . . . . 173.5(5) ?
C3 Fe1 C3' C2' . . . . 20.8(8) ?
C6 Fe1 C3' C2' . . . . 132.4(5) ?
C2' C3' C4' C5' . . . . 0.0 ?
Fe1 C3' C4' C5' . . . . -58.4(3) ?
C2' C3' C4' Fe1 . . . . 58.4(3) ?
C1' C5' C4' C3' . . . . 0.0 ?
Fe1 C5' C4' C3' . . . . 59.5(3) ?
C1' C5' C4' Fe1 . . . . -59.5(3) ?
C8 Fe1 C4' C3' . . . . 172.3(5) ?
C1' Fe1 C4' C3' . . . . -81.3(2) ?
C5' Fe1 C4' C3' . . . . -119.50(19) ?
C9 Fe1 C4' C3' . . . . -160.3(9) ?
C4 Fe1 C4' C3' . . . . 10.2(8) ?
C5 Fe1 C4' C3' . . . . -122.6(8) ?
C10 Fe1 C4' C3' . . . . 57.3(5) ?
C2' Fe1 C4' C3' . . . . -37.26(16) ?
C7 Fe1 C4' C3' . . . . 132.3(6) ?
C3 Fe1 C4' C3' . . . . -18.2(4) ?
C6 Fe1 C4' C3' . . . . 90.3(5) ?
C8 Fe1 C4' C5' . . . . -68.2(6) ?
C1' Fe1 C4' C5' . . . . 38.17(16) ?
C9 Fe1 C4' C5' . . . . -40.8(10) ?
C4 Fe1 C4' C5' . . . . 129.7(9) ?
C5 Fe1 C4' C5' . . . . -3.1(8) ?
C10 Fe1 C4' C5' . . . . 176.8(5) ?
C2' Fe1 C4' C5' . . . . 82.2(2) ?
C7 Fe1 C4' C5' . . . . -108.2(6) ?
C3 Fe1 C4' C5' . . . . 101.3(4) ?
C6 Fe1 C4' C5' . . . . -150.2(5) ?
C8 Fe1 C6 C10 . . . . 83.73(17) ?
C5' Fe1 C6 C10 . . . . 167.9(5) ?
C9 Fe1 C6 C10 . . . . 38.52(15) ?
C4 Fe1 C6 C10 . . . . -127.8(4) ?
C5 Fe1 C6 C10 . . . . -168.3(4) ?
C2' Fe1 C6 C10 . . . . -71.0(6) ?
C4' Fe1 C6 C10 . . . . -154.8(5) ?
C7 Fe1 C6 C10 . . . . 120.5(2) ?
C3 Fe1 C6 C10 . . . . -84.2(4) ?
C8 Fe1 C6 C7 . . . . -36.82(16) ?
C5' Fe1 C6 C7 . . . . 47.4(5) ?
C9 Fe1 C6 C7 . . . . -82.03(17) ?
C4 Fe1 C6 C7 . . . . 111.7(4) ?
C5 Fe1 C6 C7 . . . . 71.1(5) ?
C10 Fe1 C6 C7 . . . . -120.5(2) ?
C2' Fe1 C6 C7 . . . . 168.4(6) ?
C4' Fe1 C6 C7 . . . . 84.7(5) ?
C3 Fe1 C6 C7 . . . . 155.2(4) ?
C10 C6 C7 C8 . . . . -1.3(3) ?
Fe1 C6 C7 C8 . . . . 57.1(2) ?
C10 C6 C7 Fe1 . . . . -58.38(19) ?
C1' Fe1 C7 C8 . . . . 51.3(5) ?
C5' Fe1 C7 C8 . . . . 84.7(4) ?
C9 Fe1 C7 C8 . . . . -39.42(16) ?
C4 Fe1 C7 C8 . . . . 152.4(5) ?
C5 Fe1 C7 C8 . . . . 108.2(5) ?
C10 Fe1 C7 C8 . . . . -84.12(17) ?
C2' Fe1 C7 C8 . . . . -171.5(12) ?
C4' Fe1 C7 C8 . . . . 127.6(5) ?
C3 Fe1 C7 C8 . . . . -170.1(5) ?
C6 Fe1 C7 C8 . . . . -120.8(2) ?
C8 Fe1 C7 C6 . . . . 120.8(2) ?
C1' Fe1 C7 C6 . . . . 172.2(4) ?
C5' Fe1 C7 C6 . . . . -154.4(4) ?
C9 Fe1 C7 C6 . . . . 81.42(17) ?
C4 Fe1 C7 C6 . . . . -86.8(5) ?
C5 Fe1 C7 C6 . . . . -131.0(5) ?
C10 Fe1 C7 C6 . . . . 36.72(16) ?
C2' Fe1 C7 C6 . . . . -50.7(12) ?
C4' Fe1 C7 C6 . . . . -111.6(5) ?
C3 Fe1 C7 C6 . . . . -49.3(6) ?
C6 C7 C8 C9 . . . . 2.1(3) ?
Fe1 C7 C8 C9 . . . . 60.55(18) ?
C6 C7 C8 Fe1 . . . . -58.4(2) ?
C1' Fe1 C8 C7 . . . . -152.7(5) ?
C5' Fe1 C8 C7 . . . . -110.1(5) ?
C9 Fe1 C8 C7 . . . . 117.7(2) ?
C4 Fe1 C8 C7 . . . . -55.6(6) ?
C5 Fe1 C8 C7 . . . . -90.5(4) ?
C10 Fe1 C8 C7 . . . . 79.50(17) ?
C2' Fe1 C8 C7 . . . . 176.7(5) ?
C4' Fe1 C8 C7 . . . . -71.3(4) ?
C3 Fe1 C8 C7 . . . . 156.9(10) ?
C6 Fe1 C8 C7 . . . . 36.48(16) ?
C1' Fe1 C8 C9 . . . . 89.6(5) ?
C5' Fe1 C8 C9 . . . . 132.2(5) ?
C4 Fe1 C8 C9 . . . . -173.3(6) ?
C5 Fe1 C8 C9 . . . . 151.9(4) ?
C10 Fe1 C8 C9 . . . . -38.18(15) ?
C2' Fe1 C8 C9 . . . . 59.0(5) ?
C4' Fe1 C8 C9 . . . . 171.0(4) ?
C7 Fe1 C8 C9 . . . . -117.7(2) ?
C3 Fe1 C8 C9 . . . . 39.2(11) ?
C6 Fe1 C8 C9 . . . . -81.19(17) ?
C7 C8 C9 C11 . . . . -166.1(2) ?
Fe1 C8 C9 C11 . . . . -104.3(2) ?
C7 C8 C9 C10 . . . . -2.2(3) ?
Fe1 C8 C9 C10 . . . . 59.65(17) ?
C7 C8 C9 Fe1 . . . . -61.82(19) ?
C8 Fe1 C9 C11 . . . . 116.7(3) ?
C1' Fe1 C9 C11 . . . . 8.9(6) ?
C5' Fe1 C9 C11 . . . . 50.1(5) ?
C4 Fe1 C9 C11 . . . . -78.2(11) ?
C5 Fe1 C9 C11 . . . . 60.2(5) ?
C10 Fe1 C9 C11 . . . . -124.5(2) ?
C2' Fe1 C9 C11 . . . . -34.4(6) ?
C4' Fe1 C9 C11 . . . . 83.3(8) ?
C7 Fe1 C9 C11 . . . . 154.9(2) ?
C3 Fe1 C9 C11 . . . . -53.3(4) ?
C6 Fe1 C9 C11 . . . . -161.9(2) ?
C8 Fe1 C9 C10 . . . . -118.7(2) ?
C1' Fe1 C9 C10 . . . . 133.5(6) ?
C5' Fe1 C9 C10 . . . . 174.6(5) ?
C4 Fe1 C9 C10 . . . . 46.3(11) ?
C5 Fe1 C9 C10 . . . . -175.2(4) ?
C2' Fe1 C9 C10 . . . . 90.1(5) ?
C4' Fe1 C9 C10 . . . . -152.2(8) ?
C7 Fe1 C9 C10 . . . . -80.58(16) ?
C3 Fe1 C9 C10 . . . . 71.2(3) ?
C6 Fe1 C9 C10 . . . . -37.34(15) ?
C1' Fe1 C9 C8 . . . . -107.8(6) ?
C5' Fe1 C9 C8 . . . . -66.6(5) ?
C4 Fe1 C9 C8 . . . . 165.0(10) ?
C5 Fe1 C9 C8 . . . . -56.5(5) ?
C10 Fe1 C9 C8 . . . . 118.7(2) ?
C2' Fe1 C9 C8 . . . . -151.2(5) ?
C4' Fe1 C9 C8 . . . . -33.5(9) ?
C7 Fe1 C9 C8 . . . . 38.13(17) ?
C3 Fe1 C9 C8 . . . . -170.1(3) ?
C6 Fe1 C9 C8 . . . . 81.38(17) ?
C7 C6 C10 C9 . . . . -0.1(3) ?
Fe1 C6 C10 C9 . . . . -58.80(17) ?
C7 C6 C10 Fe1 . . . . 58.7(2) ?
C11 C9 C10 C6 . . . . 164.0(2) ?
C8 C9 C10 C6 . . . . 1.4(3) ?
Fe1 C9 C10 C6 . . . . 60.10(18) ?
C11 C9 C10 Fe1 . . . . 103.9(3) ?
C8 C9 C10 Fe1 . . . . -58.69(17) ?
C8 Fe1 C10 C6 . . . . -80.25(17) ?
C1' Fe1 C10 C6 . . . . 173.3(6) ?
C5' Fe1 C10 C6 . . . . -142.3(15) ?
C9 Fe1 C10 C6 . . . . -118.9(2) ?
C4 Fe1 C10 C6 . . . . 73.2(4) ?
C5 Fe1 C10 C6 . . . . 49.1(10) ?
C2' Fe1 C10 C6 . . . . 131.4(6) ?
C4' Fe1 C10 C6 . . . . 49.1(6) ?
C7 Fe1 C10 C6 . . . . -36.74(17) ?
C3 Fe1 C10 C6 . . . . 112.4(4) ?
C8 Fe1 C10 C9 . . . . 38.62(15) ?
C1' Fe1 C10 C9 . . . . -67.8(6) ?
C5' Fe1 C10 C9 . . . . -23.4(15) ?
C4 Fe1 C10 C9 . . . . -168.0(4) ?
C5 Fe1 C10 C9 . . . . 167.9(9) ?
C2' Fe1 C10 C9 . . . . -109.7(6) ?
C4' Fe1 C10 C9 . . . . 167.9(5) ?
C7 Fe1 C10 C9 . . . . 82.12(16) ?
C3 Fe1 C10 C9 . . . . -128.7(4) ?
C6 Fe1 C10 C9 . . . . 118.9(2) ?
C25 N1 C11 C9 . . . . -164.5(2) ?
Pd1 N1 C11 C9 . . . . 10.7(3) ?
C10 C9 C11 N1 . . . . 26.4(4) ?
C8 C9 C11 N1 . . . . -173.3(2) ?
Fe1 C9 C11 N1 . . . . 108.6(2) ?
C18 P1 C12 C17 . . . . 33.9(3) ?
C24 P1 C12 C17 . . . . 148.8(2) ?
Pd1 P1 C12 C17 . . . . -99.0(2) ?
C18 P1 C12 C13 . . . . -149.4(2) ?
C24 P1 C12 C13 . . . . -34.5(3) ?
Pd1 P1 C12 C13 . . . . 77.7(2) ?
C17 C12 C13 C14 . . . . 0.4(4) ?
P1 C12 C13 C14 . . . . -176.3(2) ?
C12 C13 C14 C15 . . . . 0.8(5) ?
C13 C14 C15 C16 . . . . -1.3(5) ?
C14 C15 C16 C17 . . . . 0.6(6) ?
C13 C12 C17 C16 . . . . -1.1(5) ?
P1 C12 C17 C16 . . . . 175.6(3) ?
C15 C16 C17 C12 . . . . 0.6(5) ?
C12 P1 C18 C19 . . . . -91.5(2) ?
C24 P1 C18 C19 . . . . 153.1(2) ?
Pd1 P1 C18 C19 . . . . 43.2(3) ?
C12 P1 C18 C23 . . . . 84.9(2) ?
C24 P1 C18 C23 . . . . -30.5(3) ?
Pd1 P1 C18 C23 . . . . -140.4(2) ?
C23 C18 C19 C20 . . . . -1.1(5) ?
P1 C18 C19 C20 . . . . 175.4(3) ?
C18 C19 C20 C21 . . . . 1.6(5) ?
C19 C20 C21 C22 . . . . -0.7(6) ?
C20 C21 C22 C23 . . . . -0.7(6) ?
C21 C22 C23 C18 . . . . 1.2(5) ?
C19 C18 C23 C22 . . . . -0.3(4) ?
P1 C18 C23 C22 . . . . -176.7(2) ?
C18 P1 C24 C25 . . . . -97.19(19) ?
C12 P1 C24 C25 . . . . 149.82(18) ?
Pd1 P1 C24 C25 . . . . 24.35(18) ?
C18 P1 C24 C29 . . . . 81.0(3) ?
C12 P1 C24 C29 . . . . -32.0(3) ?
Pd1 P1 C24 C29 . . . . -157.4(2) ?
C29 C24 C25 C26 . . . . 1.6(4) ?
P1 C24 C25 C26 . . . . 180.00(19) ?
C29 C24 C25 N1 . . . . -176.4(2) ?
P1 C24 C25 N1 . . . . 2.0(3) ?
C11 N1 C25 C26 . . . . -34.4(3) ?
Pd1 N1 C25 C26 . . . . 149.9(2) ?
C11 N1 C25 C24 . . . . 143.5(2) ?
Pd1 N1 C25 C24 . . . . -32.2(2) ?
C24 C25 C26 C27 . . . . -0.3(4) ?
N1 C25 C26 C27 . . . . 177.5(2) ?
C25 C26 C27 C28 . . . . -1.1(4) ?
C26 C27 C28 C29 . . . . 1.2(4) ?
C27 C28 C29 C24 . . . . 0.2(4) ?
C25 C24 C29 C28 . . . . -1.6(4) ?
P1 C24 C29 C28 . . . . -179.7(2) ?
N2 Pd2 P2 C47 . . . . 87.24(11) ?
Cl4 Pd2 P2 C47 . . . . -88.89(10) ?
Cl3 Pd2 P2 C47 . . . . 161.56(12) ?
N2 Pd2 P2 C52 . . . . -28.38(10) ?
Cl4 Pd2 P2 C52 . . . . 155.48(8) ?
Cl3 Pd2 P2 C52 . . . . 45.93(13) ?
N2 Pd2 P2 C41 . . . . -141.37(12) ?
Cl4 Pd2 P2 C41 . . . . 42.50(11) ?
Cl3 Pd2 P2 C41 . . . . -67.06(15) ?
P2 Pd2 N2 C40 . . . . -135.9(2) ?
Cl3 Pd2 N2 C40 . . . . 57.5(2) ?
P2 Pd2 N2 C58 . . . . 36.60(15) ?
Cl3 Pd2 N2 C58 . . . . -129.92(15) ?
C32 Fe2 C30 C31 . . . . -37.8(2) ?
C38 Fe2 C30 C31 . . . . 38.6(4) ?
C35 Fe2 C30 C31 . . . . 157.5(2) ?
C39 Fe2 C30 C31 . . . . -167.5(3) ?
C34 Fe2 C30 C31 . . . . -119.4(3) ?
C37 Fe2 C30 C31 . . . . 73.6(3) ?
C33 Fe2 C30 C31 . . . . -80.9(2) ?
C36 Fe2 C30 C31 . . . . 115.6(2) ?
C31 Fe2 C30 C34 . . . . 119.4(3) ?
C32 Fe2 C30 C34 . . . . 81.5(2) ?
C38 Fe2 C30 C34 . . . . 157.9(3) ?
C35 Fe2 C30 C34 . . . . -83.1(2) ?
C39 Fe2 C30 C34 . . . . -48.1(4) ?
C37 Fe2 C30 C34 . . . . -167.0(2) ?
C33 Fe2 C30 C34 . . . . 38.5(2) ?
C36 Fe2 C30 C34 . . . . -125.0(2) ?
C34 C30 C31 C32 . . . . -0.6(4) ?
Fe2 C30 C31 C32 . . . . 59.8(2) ?
C34 C30 C31 Fe2 . . . . -60.4(2) ?
C32 Fe2 C31 C30 . . . . 119.0(3) ?
C38 Fe2 C31 C30 . . . . -164.14(19) ?
C35 Fe2 C31 C30 . . . . -53.0(4) ?
C39 Fe2 C31 C30 . . . . 167.8(3) ?
C34 Fe2 C31 C30 . . . . 37.2(2) ?
C37 Fe2 C31 C30 . . . . -123.4(2) ?
C33 Fe2 C31 C30 . . . . 81.5(2) ?
C36 Fe2 C31 C30 . . . . -82.3(2) ?
C30 Fe2 C31 C32 . . . . -119.0(3) ?
C38 Fe2 C31 C32 . . . . 76.9(2) ?
C35 Fe2 C31 C32 . . . . -172.0(3) ?
C39 Fe2 C31 C32 . . . . 48.8(4) ?
C34 Fe2 C31 C32 . . . . -81.8(2) ?
C37 Fe2 C31 C32 . . . . 117.6(2) ?
C33 Fe2 C31 C32 . . . . -37.52(19) ?
C36 Fe2 C31 C32 . . . . 158.70(19) ?
C30 C31 C32 C33 . . . . 1.0(4) ?
Fe2 C31 C32 C33 . . . . 60.8(2) ?
C30 C31 C32 Fe2 . . . . -59.8(2) ?
C30 Fe2 C32 C33 . . . . -81.0(2) ?
C31 Fe2 C32 C33 . . . . -118.4(3) ?
C38 Fe2 C32 C33 . . . . 121.24(19) ?
C35 Fe2 C32 C33 . . . . 50.8(5) ?
C39 Fe2 C32 C33 . . . . 80.3(2) ?
C34 Fe2 C32 C33 . . . . -37.7(2) ?
C37 Fe2 C32 C33 . . . . 162.82(18) ?
C36 Fe2 C32 C33 . . . . -165.9(3) ?
C30 Fe2 C32 C31 . . . . 37.5(2) ?
C38 Fe2 C32 C31 . . . . -120.3(2) ?
C35 Fe2 C32 C31 . . . . 169.2(4) ?
C39 Fe2 C32 C31 . . . . -161.29(19) ?
C34 Fe2 C32 C31 . . . . 80.7(2) ?
C37 Fe2 C32 C31 . . . . -78.7(2) ?
C33 Fe2 C32 C31 . . . . 118.4(3) ?
C36 Fe2 C32 C31 . . . . -47.5(4) ?
C31 C32 C33 C34 . . . . -1.0(4) ?
Fe2 C32 C33 C34 . . . . 59.0(2) ?
C31 C32 C33 Fe2 . . . . -60.1(2) ?
C30 Fe2 C33 C32 . . . . 81.8(2) ?
C31 Fe2 C33 C32 . . . . 38.3(2) ?
C38 Fe2 C33 C32 . . . . -75.6(2) ?
C35 Fe2 C33 C32 . . . . -163.04(19) ?
C39 Fe2 C33 C32 . . . . -119.7(2) ?
C34 Fe2 C33 C32 . . . . 119.6(3) ?
C37 Fe2 C33 C32 . . . . -38.1(4) ?
C36 Fe2 C33 C32 . . . . 158.2(4) ?
C30 Fe2 C33 C34 . . . . -37.8(2) ?
C31 Fe2 C33 C34 . . . . -81.3(2) ?
C32 Fe2 C33 C34 . . . . -119.6(3) ?
C38 Fe2 C33 C34 . . . . 164.79(19) ?
C35 Fe2 C33 C34 . . . . 77.4(2) ?
C39 Fe2 C33 C34 . . . . 120.7(2) ?
C37 Fe2 C33 C34 . . . . -157.7(3) ?
C36 Fe2 C33 C34 . . . . 38.6(5) ?
C31 C30 C34 C33 . . . . 0.0(4) ?
Fe2 C30 C34 C33 . . . . -59.9(2) ?
C31 C30 C34 Fe2 . . . . 59.9(2) ?
C32 C33 C34 C30 . . . . 0.7(4) ?
Fe2 C33 C34 C30 . . . . 59.6(2) ?
C32 C33 C34 Fe2 . . . . -59.0(2) ?
C31 Fe2 C34 C30 . . . . -37.4(2) ?
C32 Fe2 C34 C30 . . . . -81.3(2) ?
C38 Fe2 C34 C30 . . . . -156.8(3) ?
C35 Fe2 C34 C30 . . . . 117.2(2) ?
C39 Fe2 C34 C30 . . . . 161.70(19) ?
C37 Fe2 C34 C30 . . . . 33.9(5) ?
C33 Fe2 C34 C30 . . . . -118.2(3) ?
C36 Fe2 C34 C30 . . . . 74.2(2) ?
C30 Fe2 C34 C33 . . . . 118.2(3) ?
C31 Fe2 C34 C33 . . . . 80.8(2) ?
C32 Fe2 C34 C33 . . . . 36.8(2) ?
C38 Fe2 C34 C33 . . . . -38.6(5) ?
C35 Fe2 C34 C33 . . . . -124.7(2) ?
C39 Fe2 C34 C33 . . . . -80.1(2) ?
C37 Fe2 C34 C33 . . . . 152.1(4) ?
C36 Fe2 C34 C33 . . . . -167.60(19) ?
C30 Fe2 C35 C36 . . . . -78.7(2) ?
C31 Fe2 C35 C36 . . . . -40.8(4) ?
C32 Fe2 C35 C36 . . . . 156.8(4) ?
C38 Fe2 C35 C36 . . . . 80.85(17) ?
C39 Fe2 C35 C36 . . . . 118.8(2) ?
C34 Fe2 C35 C36 . . . . -121.54(18) ?
C37 Fe2 C35 C36 . . . . 37.26(16) ?
C33 Fe2 C35 C36 . . . . -164.35(18) ?
C30 Fe2 C35 C39 . . . . 162.56(17) ?
C31 Fe2 C35 C39 . . . . -159.6(3) ?
C32 Fe2 C35 C39 . . . . 38.1(5) ?
C38 Fe2 C35 C39 . . . . -37.94(14) ?
C34 Fe2 C35 C39 . . . . 119.68(17) ?
C37 Fe2 C35 C39 . . . . -81.52(16) ?
C33 Fe2 C35 C39 . . . . 76.87(19) ?
C36 Fe2 C35 C39 . . . . -118.8(2) ?
C39 C35 C36 C37 . . . . 0.7(3) ?
Fe2 C35 C36 C37 . . . . -58.8(2) ?
C39 C35 C36 Fe2 . . . . 59.50(18) ?
C30 Fe2 C36 C35 . . . . 120.25(18) ?
C31 Fe2 C36 C35 . . . . 162.34(18) ?
C32 Fe2 C36 C35 . . . . -164.1(3) ?
C38 Fe2 C36 C35 . . . . -82.83(17) ?
C39 Fe2 C36 C35 . . . . -38.54(15) ?
C34 Fe2 C36 C35 . . . . 79.8(2) ?
C37 Fe2 C36 C35 . . . . -119.9(2) ?
C33 Fe2 C36 C35 . . . . 49.7(5) ?
C30 Fe2 C36 C37 . . . . -119.86(18) ?
C31 Fe2 C36 C37 . . . . -77.8(2) ?
C32 Fe2 C36 C37 . . . . -44.2(4) ?
C38 Fe2 C36 C37 . . . . 37.07(15) ?
C35 Fe2 C36 C37 . . . . 119.9(2) ?
C39 Fe2 C36 C37 . . . . 81.35(17) ?
C34 Fe2 C36 C37 . . . . -160.29(18) ?
C33 Fe2 C36 C37 . . . . 169.6(4) ?
C35 C36 C37 C38 . . . . 0.0(3) ?
Fe2 C36 C37 C38 . . . . -58.68(19) ?
C35 C36 C37 Fe2 . . . . 58.7(2) ?
C30 Fe2 C37 C38 . . . . -160.68(18) ?
C31 Fe2 C37 C38 . . . . -120.92(19) ?
C32 Fe2 C37 C38 . . . . -79.7(2) ?
C35 Fe2 C37 C38 . . . . 83.10(17) ?
C39 Fe2 C37 C38 . . . . 38.33(16) ?
C34 Fe2 C37 C38 . . . . 174.1(4) ?
C33 Fe2 C37 C38 . . . . -52.8(4) ?
C36 Fe2 C37 C38 . . . . 120.3(2) ?
C30 Fe2 C37 C36 . . . . 79.0(2) ?
C31 Fe2 C37 C36 . . . . 118.80(19) ?
C32 Fe2 C37 C36 . . . . 160.06(18) ?
C38 Fe2 C37 C36 . . . . -120.3(2) ?
C35 Fe2 C37 C36 . . . . -37.18(16) ?
C39 Fe2 C37 C36 . . . . -81.95(17) ?
C34 Fe2 C37 C36 . . . . 53.8(4) ?
C33 Fe2 C37 C36 . . . . -173.1(3) ?
C36 C37 C38 C39 . . . . -0.7(3) ?
Fe2 C37 C38 C39 . . . . -59.72(18) ?
C36 C37 C38 Fe2 . . . . 59.04(19) ?
C30 Fe2 C38 C37 . . . . 48.0(4) ?
C31 Fe2 C38 C37 . . . . 76.0(2) ?
C32 Fe2 C38 C37 . . . . 117.0(2) ?
C35 Fe2 C38 C37 . . . . -80.39(18) ?
C39 Fe2 C38 C37 . . . . -118.7(2) ?
C34 Fe2 C38 C37 . . . . -174.4(3) ?
C33 Fe2 C38 C37 . . . . 156.98(19) ?
C36 Fe2 C38 C37 . . . . -37.01(17) ?
C30 Fe2 C38 C39 . . . . 166.6(3) ?
C31 Fe2 C38 C39 . . . . -165.34(17) ?
C32 Fe2 C38 C39 . . . . -124.31(18) ?
C35 Fe2 C38 C39 . . . . 38.27(15) ?
C34 Fe2 C38 C39 . . . . -55.8(4) ?
C37 Fe2 C38 C39 . . . . 118.7(2) ?
C33 Fe2 C38 C39 . . . . -84.36(19) ?
C36 Fe2 C38 C39 . . . . 81.65(17) ?
C37 C38 C39 C40 . . . . 168.5(3) ?
Fe2 C38 C39 C40 . . . . 108.5(3) ?
C37 C38 C39 C35 . . . . 1.1(3) ?
Fe2 C38 C39 C35 . . . . -58.93(18) ?
C37 C38 C39 Fe2 . . . . 60.01(18) ?
C36 C35 C39 C40 . . . . -170.0(2) ?
Fe2 C35 C39 C40 . . . . -109.9(2) ?
C36 C35 C39 C38 . . . . -1.1(3) ?
Fe2 C35 C39 C38 . . . . 59.02(18) ?
C36 C35 C39 Fe2 . . . . -60.10(19) ?
C30 Fe2 C39 C40 . . . . 68.2(4) ?
C31 Fe2 C39 C40 . . . . -88.6(4) ?
C32 Fe2 C39 C40 . . . . -52.5(2) ?
C38 Fe2 C39 C40 . . . . -126.3(3) ?
C35 Fe2 C39 C40 . . . . 114.7(2) ?
C34 Fe2 C39 C40 . . . . 32.6(2) ?
C37 Fe2 C39 C40 . . . . -164.1(2) ?
C33 Fe2 C39 C40 . . . . -10.5(2) ?
C36 Fe2 C39 C40 . . . . 152.3(2) ?
C30 Fe2 C39 C38 . . . . -165.5(3) ?
C31 Fe2 C39 C38 . . . . 37.7(4) ?
C32 Fe2 C39 C38 . . . . 73.8(2) ?
C35 Fe2 C39 C38 . . . . -119.0(2) ?
C34 Fe2 C39 C38 . . . . 158.90(17) ?
C37 Fe2 C39 C38 . . . . -37.81(16) ?
C33 Fe2 C39 C38 . . . . 115.84(17) ?
C36 Fe2 C39 C38 . . . . -81.42(17) ?
C30 Fe2 C39 C35 . . . . -46.6(4) ?
C31 Fe2 C39 C35 . . . . 156.7(3) ?
C32 Fe2 C39 C35 . . . . -167.23(18) ?
C38 Fe2 C39 C35 . . . . 119.0(2) ?
C34 Fe2 C39 C35 . . . . -82.14(19) ?
C37 Fe2 C39 C35 . . . . 81.15(17) ?
C33 Fe2 C39 C35 . . . . -125.20(17) ?
C36 Fe2 C39 C35 . . . . 37.54(16) ?
C58 N2 C40 C39 . . . . -169.7(2) ?
Pd2 N2 C40 C39 . . . . 2.5(4) ?
C38 C39 C40 N2 . . . . 21.2(5) ?
C35 C39 C40 N2 . . . . -172.9(2) ?
Fe2 C39 C40 N2 . . . . 106.4(3) ?
C47 P2 C41 C42 . . . . 18.8(3) ?
C52 P2 C41 C42 . . . . 134.4(2) ?
Pd2 P2 C41 C42 . . . . -116.6(2) ?
C47 P2 C41 C46 . . . . -161.6(2) ?
C52 P2 C41 C46 . . . . -46.0(3) ?
Pd2 P2 C41 C46 . . . . 63.0(2) ?
C46 C41 C42 C43 . . . . 0.4(4) ?
P2 C41 C42 C43 . . . . -180.0(2) ?
C41 C42 C43 C44 . . . . 0.3(5) ?
C42 C43 C44 C45 . . . . -0.4(5) ?
C43 C44 C45 C46 . . . . -0.2(5) ?
C42 C41 C46 C45 . . . . -1.0(4) ?
P2 C41 C46 C45 . . . . 179.3(2) ?
C44 C45 C46 C41 . . . . 1.0(5) ?
C52 P2 C47 C48 . . . . -14.2(3) ?
C41 P2 C47 C48 . . . . 100.1(2) ?
Pd2 P2 C47 C48 . . . . -124.7(2) ?
C52 P2 C47 C53 . . . . 164.2(2) ?
C41 P2 C47 C53 . . . . -81.6(2) ?
Pd2 P2 C47 C53 . . . . 53.6(2) ?
C53 C47 C48 C49 . . . . 0.1(4) ?
P2 C47 C48 C49 . . . . 178.5(2) ?
C47 C48 C49 C50 . . . . 0.9(5) ?
C48 C49 C50 C51 . . . . -1.3(5) ?
C49 C50 C51 C53 . . . . 0.5(5) ?
C47 P2 C52 C58 . . . . -100.3(2) ?
C41 P2 C52 C58 . . . . 143.84(19) ?
Pd2 P2 C52 C58 . . . . 22.3(2) ?
C47 P2 C52 C54 . . . . 81.5(3) ?
C41 P2 C52 C54 . . . . -34.4(3) ?
Pd2 P2 C52 C54 . . . . -155.9(2) ?
C50 C51 C53 C47 . . . . 0.6(5) ?
C48 C47 C53 C51 . . . . -0.9(4) ?
P2 C47 C53 C51 . . . . -179.3(2) ?
C58 C52 C54 C55 . . . . -0.8(4) ?
P2 C52 C54 C55 . . . . 177.3(2) ?
C52 C54 C55 C56 . . . . -0.7(5) ?
C54 C55 C56 C57 . . . . 1.7(5) ?
C55 C56 C57 C58 . . . . -1.1(4) ?
C56 C57 C58 C52 . . . . -0.4(4) ?
C56 C57 C58 N2 . . . . 179.3(2) ?
C54 C52 C58 C57 . . . . 1.4(4) ?
P2 C52 C58 C57 . . . . -177.00(19) ?
C54 C52 C58 N2 . . . . -178.4(2) ?
P2 C52 C58 N2 . . . . 3.3(3) ?
C40 N2 C58 C57 . . . . -37.7(3) ?
Pd2 N2 C58 C57 . . . . 148.9(2) ?
C40 N2 C58 C52 . . . . 142.0(2) ?
Pd2 N2 C58 C52 . . . . -31.3(3) ?
